data_7204208
loop_
_publ_author_name
'Khasanov, Salavat S.'
'P\'erez-Ben\'itez, Aar\'on'
'Narymbetov, Bakhyt Zh.'
'Zorina, Leokadiya V.'
'Shibaeva, Rimma P.'
'Singleton, John'
'Klehe, Anne-Katrin'
'Laukhin, Vladimir N.'
'Vidal-Gancedo, Jos\'e'
'Veciana, Jaume'
'Canadell, Enric'
'Rovira, Concepci\'o'

_publ_section_title
;
 Interesting transport and magnetic properties in a new family of
 molecular materials based on the organic donor BET-TTF and the
 perrhenate anionElectronic supplementary information (ESI) available:
 overlap modes of the radical cations of 1--3. See
 http://www.rsc.org/suppdata/jm/b1/b106070h/
;
_journal_issue 3
_journal_name_full 'Journal of Materials Chemistry'
_journal_page_first 432
_journal_paper_doi 10.1039/b106070h
_journal_volume 12
_journal_year 2002
_chemical_formula_sum 'C20 H16 O8 Re2 S12'
_chemical_formula_weight 1141.45
_chemical_name_systematic
;
?
;
_space_group_IT_number 2
_symmetry_space_group_name_Hall '-P 1'
_symmetry_space_group_name_H-M 'P -1'
_atom_sites_solution_hydrogens geom
_atom_sites_solution_primary direct
_atom_sites_solution_secondary difmap
_audit_creation_method SHELXL-97
_cell_angle_alpha 73.95(4)
_cell_angle_beta 113.47(5)
_cell_angle_gamma 87.31(6)
_cell_formula_units_Z 1
_cell_length_a 7.760(8)
_cell_length_b 8.890(5)
_cell_length_c 12.325(4)
_cell_measurement_temperature 293(2)
_cell_volume 737.5(10)
_computing_structure_refinement 'SHELXL-97 (Sheldrick, 1997)'
_computing_structure_solution 'SHELXS-97 (Sheldrick, 1990)'
_diffrn_ambient_temperature 293(2)
_diffrn_measured_fraction_theta_full 0.880
_diffrn_measured_fraction_theta_max 0.880
_diffrn_radiation_monochromator graphite
_diffrn_radiation_source 'fine-focus sealed tube'
_diffrn_radiation_type MoK\a
_diffrn_radiation_wavelength 0.71073
_diffrn_reflns_av_R_equivalents 0.0198
_diffrn_reflns_av_sigmaI/netI 0.0427
_diffrn_reflns_limit_h_max 9
_diffrn_reflns_limit_h_min 0
_diffrn_reflns_limit_k_max 11
_diffrn_reflns_limit_k_min -11
_diffrn_reflns_limit_l_max 14
_diffrn_reflns_limit_l_min -15
_diffrn_reflns_number 3600
_diffrn_reflns_theta_full 26.37
_diffrn_reflns_theta_max 26.37
_diffrn_reflns_theta_min 2.42
_exptl_absorpt_coefficient_mu 9.096
_exptl_crystal_colour black
_exptl_crystal_density_diffrn 2.570
_exptl_crystal_density_method 'not measured'
_exptl_crystal_description prisms
_exptl_crystal_F_000 542
_exptl_crystal_size_max 0.65
_exptl_crystal_size_mid 0.06
_exptl_crystal_size_min 0.03
_refine_diff_density_max 5.659
_refine_diff_density_min -1.478
_refine_diff_density_rms 0.423
_refine_ls_extinction_method none
_refine_ls_goodness_of_fit_ref 1.008
_refine_ls_hydrogen_treatment mixed
_refine_ls_matrix_type full
_refine_ls_number_parameters 190
_refine_ls_number_reflns 2658
_refine_ls_number_restraints 0
_refine_ls_restrained_S_all 1.008
_refine_ls_R_factor_all 0.0691
_refine_ls_R_factor_gt 0.0653
_refine_ls_shift/su_max 0.211
_refine_ls_shift/su_mean 0.017
_refine_ls_structure_factor_coef Fsqd
_refine_ls_weighting_details 'w=1/[\s^2^(Fo^2^)+(0.1596P)^2^+9.0275P] where P=(Fo^2^+2Fc^2^)/3'
_refine_ls_weighting_scheme calc
_refine_ls_wR_factor_gt 0.1928
_refine_ls_wR_factor_ref 0.1979
_reflns_number_gt 2509
_reflns_number_total 2658
_reflns_threshold_expression >2sigma(I)
_cod_data_source_file b106070h.txt
_cod_data_source_block (1)
_cod_depositor_comments
;
The following automatic conversions were performed:

'_refine_ls_weighting_scheme' value 'calc
w=1/[\s^2^(Fo^2^)+(0.1596P)^2^+9.0275P] where P=(Fo^2^+2Fc^2^)/3' was
changed to 'calc'. New tag '_refine_ls_weighting_details' was
created. The value of the new tag was set to
'w=1/[\s^2^(Fo^2^)+(0.1596P)^2^+9.0275P] where P=(Fo^2^+2Fc^2^)/3'.

Automatic conversion script
Id: cif_fix_values 3143 2015-03-26 13:38:13Z robertas 
;
_cod_original_cell_volume 737.5(9)
_cod_original_sg_symbol_H-M P-1
_cod_database_code 7204208

loop_
_symmetry_equiv_pos_as_xyz
'x, y, z'
'-x, -y, -z'

loop_
_atom_site_label
_atom_site_type_symbol
_atom_site_fract_x
_atom_site_fract_y
_atom_site_fract_z
_atom_site_U_iso_or_equiv
_atom_site_adp_type
_atom_site_occupancy
_atom_site_calc_flag
_atom_site_refinement_flags
_atom_site_disorder_assembly
_atom_site_disorder_group
Re Re 0.16543(10) 0.16506(7) 0.35272(5) 0.0309(3) Uani 1 d . . .
O1 O 0.026(2) 0.0259(16) 0.3761(13) 0.050(3) Uani 1 d . . .
O2 O 0.032(2) 0.3074(14) 0.2095(13) 0.055(4) Uani 1 d . . .
O3 O 0.365(2) 0.076(2) 0.3503(14) 0.069(5) Uani 1 d . . .
O4 O 0.230(3) 0.2546(18) 0.4675(14) 0.068(5) Uani 1 d . . .
S1 S 0.2374(5) 0.2285(4) -0.2803(3) 0.0254(7) Uani 1 d . . .
S2 S 0.3548(6) 0.3740(4) -0.0797(3) 0.0277(8) Uani 1 d . . .
S3 S 0.2002(5) -0.0882(4) -0.0903(3) 0.0242(7) Uani 1 d . . .
S4 S 0.3229(5) 0.0589(4) 0.1091(3) 0.0241(7) Uani 1 d . . .
C1 C 0.2899(19) 0.2084(16) -0.1253(12) 0.021(3) Uani 1 d . . .
C2 C 0.274(2) 0.0738(16) -0.0438(13) 0.024(3) Uani 1 d . . .
C3 C 0.283(2) 0.4226(16) -0.3141(13) 0.023(3) Uani 1 d . . .
C4 C 0.336(2) 0.4869(17) -0.2245(14) 0.028(3) Uani 1 d . . .
C5 C 0.2035(19) -0.1930(15) 0.0518(13) 0.020(3) Uani 1 d . . .
C6 C 0.260(2) -0.1263(16) 0.1420(12) 0.024(3) Uani 1 d . . .
C9 C 0.291(3) 0.708(2) -0.4092(17) 0.047(5) Uani 1 d . . .
H9A H 0.3663 0.7708 -0.4444 0.047 Uiso 1 calc R A 1
H9B H 0.1653 0.7718 -0.4431 0.047 Uiso 1 calc R A 1
C10 C 0.209(2) -0.3905(18) 0.2435(14) 0.032(3) Uani 1 d . . .
H10A H 0.1074 -0.4217 0.2674 0.032 Uiso 1 calc R B 1
H10B H 0.3199 -0.4740 0.2945 0.032 Uiso 1 calc R B 1
S5A S 0.2674(8) 0.5376(6) -0.4570(5) 0.0373(12) Uani 0.70 d P . 1
C7A C 0.3927(14) 0.6684(10) -0.2551(8) 0.0358(18) Uani 0.70 d P . 1
H7A1 H 0.3335 0.7398 -0.2278 0.036 Uiso 0.70 calc PR . 1
H7A2 H 0.5294 0.6661 -0.2217 0.036 Uiso 0.70 calc PR . 1
S5B S 0.3927(14) 0.6684(10) -0.2551(8) 0.0358(18) Uani 0.30 d P . 2
C7B C 0.2674(8) 0.5376(6) -0.4570(5) 0.0373(12) Uani 0.30 d P . 2
H7B1 H 0.1454 0.5466 -0.5261 0.037 Uiso 0.30 calc PR . 2
H7B2 H 0.3717 0.5047 -0.4746 0.037 Uiso 0.30 calc PR . 2
S6A S 0.1352(7) -0.3764(5) 0.0837(4) 0.0297(9) Uani 0.77 d P . 1
C8A C 0.2612(14) -0.2250(10) 0.2749(8) 0.0302(19) Uani 0.77 d P . 1
H8A1 H 0.1645 -0.1740 0.2909 0.030 Uiso 0.77 calc PR . 1
H8A2 H 0.3853 -0.2423 0.3444 0.030 Uiso 0.77 calc PR . 1
C8B C 0.1352(7) -0.3764(5) 0.0837(4) 0.0297(9) Uani 0.23 d P . 2
H8B1 H 0.2077 -0.4577 0.0722 0.030 Uiso 0.23 calc PR . 2
H8B2 H -0.0008 -0.3724 0.0392 0.030 Uiso 0.23 calc PR . 2
S6B S 0.2612(14) -0.2250(10) 0.2749(8) 0.0302(19) Uani 0.23 d P . 2

loop_
_atom_site_aniso_label
_atom_site_aniso_U_11
_atom_site_aniso_U_22
_atom_site_aniso_U_33
_atom_site_aniso_U_23
_atom_site_aniso_U_13
_atom_site_aniso_U_12
Re 0.0480(4) 0.0230(4) 0.0220(4) -0.0068(2) 0.0151(3) -0.0118(3)
O1 0.063(8) 0.040(7) 0.043(7) -0.002(6) 0.027(7) -0.020(6)
O2 0.081(10) 0.021(6) 0.039(7) 0.010(5) 0.016(7) -0.005(6)
O3 0.052(8) 0.111(14) 0.034(7) -0.003(8) 0.023(7) 0.003(8)
O4 0.134(15) 0.045(8) 0.041(8) -0.033(7) 0.038(9) -0.033(9)
S1 0.0334(18) 0.0257(17) 0.0172(16) -0.0051(13) 0.0117(14) -0.0109(14)
S2 0.043(2) 0.0220(17) 0.0209(16) -0.0061(13) 0.0162(15) -0.0083(14)
S3 0.0336(18) 0.0239(17) 0.0185(15) -0.0080(13) 0.0130(14) -0.0109(14)
S4 0.0344(18) 0.0212(16) 0.0204(16) -0.0054(13) 0.0157(14) -0.0098(13)
C1 0.026(7) 0.017(6) 0.016(6) -0.005(5) 0.005(5) -0.008(5)
C2 0.024(7) 0.020(6) 0.022(7) -0.007(5) 0.005(5) -0.006(5)
C3 0.028(7) 0.016(6) 0.024(7) 0.000(5) 0.012(6) -0.003(5)
C4 0.034(8) 0.022(7) 0.025(7) 0.000(6) 0.015(6) 0.001(6)
C5 0.024(7) 0.014(6) 0.021(6) -0.003(5) 0.010(5) -0.004(5)
C6 0.038(8) 0.017(6) 0.017(6) -0.005(5) 0.013(6) -0.004(5)
C9 0.046(10) 0.037(10) 0.034(9) 0.019(8) 0.012(8) -0.006(8)
C10 0.040(8) 0.027(8) 0.024(7) 0.003(6) 0.014(7) -0.009(6)
S5A 0.050(3) 0.031(3) 0.028(3) -0.002(2) 0.018(2) -0.011(2)
C7A 0.050(5) 0.027(4) 0.026(4) -0.003(3) 0.016(4) -0.004(4)
S5B 0.050(5) 0.027(4) 0.026(4) -0.003(3) 0.016(4) -0.004(4)
C7B 0.050(3) 0.031(3) 0.028(3) -0.002(2) 0.018(2) -0.011(2)
S6A 0.036(2) 0.025(2) 0.027(2) -0.0048(17) 0.0138(18) -0.0082(17)
C8A 0.044(5) 0.019(4) 0.026(4) 0.000(3) 0.018(4) -0.007(4)
C8B 0.036(2) 0.025(2) 0.027(2) -0.0048(17) 0.0138(18) -0.0082(17)
S6B 0.044(5) 0.019(4) 0.026(4) 0.000(3) 0.018(4) -0.007(4)

loop_
_atom_type_symbol
_atom_type_description
_atom_type_scat_dispersion_real
_atom_type_scat_dispersion_imag
_atom_type_scat_source
Re Re -1.0185 7.2310 'International Tables Vol C Tables 4.2.6.8 and 6.1.1.4'
S S 0.1246 0.1234 'International Tables Vol C Tables 4.2.6.8 and 6.1.1.4'
O O 0.0106 0.0060 'International Tables Vol C Tables 4.2.6.8 and 6.1.1.4'
C C 0.0033 0.0016 'International Tables Vol C Tables 4.2.6.8 and 6.1.1.4'
H H 0.0000 0.0000 'International Tables Vol C Tables 4.2.6.8 and 6.1.1.4'

loop_
_geom_angle_atom_site_label_1
_geom_angle_atom_site_label_2
_geom_angle_atom_site_label_3
_geom_angle
_geom_angle_site_symmetry_1
_geom_angle_site_symmetry_3
_geom_angle_publ_flag
O1 Re O4 110.8(8) . . ?
O1 Re O2 107.7(7) . . ?
O4 Re O2 109.1(8) . . ?
O1 Re O3 109.8(8) . . ?
O4 Re O3 110.6(9) . . ?
O2 Re O3 108.9(7) . . ?
O1 Re S3 59.4(5) . 2 ?
O4 Re S3 149.7(7) . 2 ?
O2 Re S3 55.7(5) . 2 ?
O3 Re S3 99.6(6) . 2 ?
O1 Re C10 148.6(6) . 1_565 ?
O4 Re C10 64.9(6) . 1_565 ?
O2 Re C10 51.8(5) . 1_565 ?
O3 Re C10 100.2(7) . 1_565 ?
S3 Re C10 107.4(2) 2 1_565 ?
Re O1 O2 36.2(4) . . ?
Re O1 O3 35.1(5) . . ?
O2 O1 O3 60.1(6) . . ?
Re O1 O4 34.7(4) . . ?
O2 O1 O4 60.0(5) . . ?
O3 O1 O4 60.2(6) . . ?
Re O1 S3 92.2(5) . 2 ?
O2 O1 S3 60.9(4) . 2 ?
O3 O1 S3 91.5(5) . 2 ?
O4 O1 S3 120.9(5) . 2 ?
Re O1 O1 114.1(8) . 2_556 ?
O2 O1 O1 128.9(8) . 2_556 ?
O3 O1 O1 125.4(8) . 2_556 ?
O4 O1 O1 79.5(6) . 2_556 ?
S3 O1 O1 142.6(8) 2 2_556 ?
Re O1 C9 109.5(7) . 1_546 ?
O2 O1 C9 143.1(7) . 1_546 ?
O3 O1 C9 83.2(6) . 1_546 ?
O4 O1 C9 99.6(7) . 1_546 ?
S3 O1 C9 129.4(6) 2 1_546 ?
O1 O1 C9 68.1(6) 2_556 1_546 ?
Re O1 S1 149.6(7) . 2 ?
O2 O1 S1 121.6(6) . 2 ?
O3 O1 S1 125.2(7) . 2 ?
O4 O1 S1 174.6(7) . 2 ?
S3 O1 S1 60.8(3) 2 2 ?
O1 O1 S1 96.3(5) 2_556 2 ?
C9 O1 S1 81.7(5) 1_546 2 ?
Re O1 C9 93.6(6) . 2_565 ?
O2 O1 C9 80.7(5) . 2_565 ?
O3 O1 C9 128.3(7) . 2_565 ?
O4 O1 C9 71.8(6) . 2_565 ?
S3 O1 C9 97.7(5) 2 2_565 ?
O1 O1 C9 56.6(5) 2_556 2_565 ?
C9 O1 C9 124.6(5) 1_546 2_565 ?
S1 O1 C9 103.1(5) 2 2_565 ?
Re O1 C8A 89.4(6) . . ?
O2 O1 C8A 94.6(5) . . ?
O3 O1 C8A 56.6(5) . . ?
O4 O1 C8A 116.1(6) . . ?
S3 O1 C8A 69.8(3) 2 . ?
O1 O1 C8A 132.8(7) 2_556 . ?
C9 O1 C8A 65.5(5) 1_546 . ?
S1 O1 C8A 69.2(3) 2 . ?
C9 O1 C8A 167.2(6) 2_565 . ?
Re O1 S5B 92.1(5) . 2_565 ?
O2 O1 S5B 65.9(5) . 2_565 ?
O3 O1 S5B 124.9(6) . 2_565 ?
O4 O1 S5B 84.4(6) . 2_565 ?
S3 O1 S5B 71.1(3) 2 2_565 ?
O1 O1 S5B 81.4(6) 2_556 2_565 ?
C9 O1 S5B 147.6(6) 1_546 2_565 ?
S1 O1 S5B 91.7(4) 2 2_565 ?
C9 O1 S5B 26.7(3) 2_565 2_565 ?
C8A O1 S5B 140.8(5) . 2_565 ?
Re O1 C7A 92.1(5) . 2_565 ?
O2 O1 C7A 65.9(5) . 2_565 ?
O3 O1 C7A 124.9(6) . 2_565 ?
O4 O1 C7A 84.4(6) . 2_565 ?
S3 O1 C7A 71.1(3) 2 2_565 ?
O1 O1 C7A 81.4(6) 2_556 2_565 ?
C9 O1 C7A 147.6(6) 1_546 2_565 ?
S1 O1 C7A 91.7(4) 2 2_565 ?
C9 O1 C7A 26.7(3) 2_565 2_565 ?
C8A O1 C7A 140.8(5) . 2_565 ?
S5B O1 C7A 0.0(5) 2_565 2_565 ?
Re O1 O4 160.6(7) . 2_556 ?
O2 O1 O4 152.3(7) . 2_556 ?
O3 O1 O4 147.5(7) . 2_556 ?
O4 O1 O4 126.2(5) . 2_556 ?
S3 O1 O4 105.8(4) 2 2_556 ?
O1 O1 O4 46.7(4) 2_556 2_556 ?
C9 O1 O4 64.5(5) 1_546 2_556 ?
S1 O1 O4 49.7(3) 2 2_556 ?
C9 O1 O4 77.2(5) 2_565 2_556 ?
C8A O1 O4 103.4(4) . 2_556 ?
S5B O1 O4 87.1(5) 2_565 2_556 ?
C7A O1 O4 87.1(5) 2_565 2_556 ?
Re O2 O1 36.1(4) . . ?
Re O2 O4 35.5(4) . . ?
O1 O2 O4 61.0(5) . . ?
Re O2 O3 35.5(4) . . ?
O1 O2 O3 60.6(5) . . ?
O4 O2 O3 60.6(6) . . ?
Re O2 S3 96.0(5) . 2 ?
O1 O2 S3 65.0(4) . 2 ?
O4 O2 S3 126.0(5) . 2 ?
O3 O2 S3 94.1(6) . 2 ?
Re O2 C8B 129.1(7) . 1_565 ?
O1 O2 C8B 164.9(6) . 1_565 ?
O4 O2 C8B 104.8(6) . 1_565 ?
O3 O2 C8B 109.2(6) . 1_565 ?
S3 O2 C8B 129.1(5) 2 1_565 ?
Re O2 S6A 129.1(7) . 1_565 ?
O1 O2 S6A 164.9(6) . 1_565 ?
O4 O2 S6A 104.8(6) . 1_565 ?
O3 O2 S6A 109.2(6) . 1_565 ?
S3 O2 S6A 129.1(5) 2 1_565 ?
C8B O2 S6A 0.0(3) 1_565 1_565 ?
Re O2 C10 102.5(7) . 1_565 ?
O1 O2 C10 133.4(6) . 1_565 ?
O4 O2 C10 72.5(5) . 1_565 ?
O3 O2 C10 99.1(7) . 1_565 ?
S3 O2 C10 161.3(5) 2 1_565 ?
C8B O2 C10 33.2(3) 1_565 1_565 ?
S6A O2 C10 33.2(3) 1_565 1_565 ?
Re O2 C8B 143.9(7) . 2 ?
O1 O2 C8B 123.7(6) . 2 ?
O4 O2 C8B 172.0(7) . 2 ?
O3 O2 C8B 114.7(6) . 2 ?
S3 O2 C8B 59.3(3) 2 2 ?
C8B O2 C8B 69.8(3) 1_565 2 ?
S6A O2 C8B 69.8(3) 1_565 2 ?
C10 O2 C8B 102.8(5) 1_565 2 ?
Re O2 S6A 143.9(7) . 2 ?
O1 O2 S6A 123.7(6) . 2 ?
O4 O2 S6A 172.0(7) . 2 ?
O3 O2 S6A 114.7(6) . 2 ?
S3 O2 S6A 59.3(3) 2 2 ?
C8B O2 S6A 69.8(3) 1_565 2 ?
S6A O2 S6A 69.8(3) 1_565 2 ?
C10 O2 S6A 102.8(5) 1_565 2 ?
C8B O2 S6A 0.0(3) 2 2 ?
Re O2 C4 109.0(7) . 2_565 ?
O1 O2 C4 92.8(6) . 2_565 ?
O4 O2 C4 86.2(6) . 2_565 ?
O3 O2 C4 144.2(6) . 2_565 ?
S3 O2 C4 95.3(5) 2 2_565 ?
C8B O2 C4 91.1(4) 1_565 2_565 ?
S6A O2 C4 91.1(4) 1_565 2_565 ?
C10 O2 C4 81.6(5) 1_565 2_565 ?
C8B O2 C4 99.7(5) 2 2_565 ?
S6A O2 C4 99.7(5) 2 2_565 ?
Re O2 C5 119.9(6) . 2 ?
O1 O2 C5 94.0(5) . 2 ?
O4 O2 C5 154.3(6) . 2 ?
O3 O2 C5 103.4(6) . 2 ?
S3 O2 C5 29.9(3) 2 2 ?
C8B O2 C5 99.5(4) 1_565 2 ?
S6A O2 C5 99.5(4) 1_565 2 ?
C10 O2 C5 132.5(5) 1_565 2 ?
C8B O2 C5 29.7(3) 2 2 ?
S6A O2 C5 29.7(3) 2 2 ?
C4 O2 C5 101.9(5) 2_565 2 ?
Re O2 S2 137.4(8) . 2_565 ?
O1 O2 S2 118.8(6) . 2_565 ?
O4 O2 S2 109.2(6) . 2_565 ?
O3 O2 S2 169.3(7) . 2_565 ?
S3 O2 S2 94.9(4) 2 2_565 ?
C8B O2 S2 69.0(3) 1_565 2_565 ?
S6A O2 S2 69.0(3) 1_565 2_565 ?
C10 O2 S2 73.5(4) 1_565 2_565 ?
C8B O2 S2 74.9(3) 2 2_565 ?
S6A O2 S2 74.9(3) 2 2_565 ?
C4 O2 S2 28.8(3) 2_565 2_565 ?
C5 O2 S2 87.3(4) 2 2_565 ?
Re O2 C7A 94.5(6) . 2_565 ?
O1 O2 C7A 68.7(5) . 2_565 ?
O4 O2 C7A 86.1(6) . 2_565 ?
O3 O2 C7A 128.0(5) . 2_565 ?
S3 O2 C7A 73.3(4) 2 2_565 ?
C8B O2 C7A 117.9(4) 1_565 2_565 ?
S6A O2 C7A 117.9(4) 1_565 2_565 ?
C10 O2 C7A 107.8(5) 1_565 2_565 ?
C8B O2 C7A 101.7(4) 2 2_565 ?
S6A O2 C7A 101.7(4) 2 2_565 ?
C4 O2 C7A 27.6(3) 2_565 2_565 ?
C5 O2 C7A 90.1(5) 2 2_565 ?
S2 O2 C7A 50.2(3) 2_565 2_565 ?
Re O2 S5B 94.5(6) . 2_565 ?
O1 O2 S5B 68.7(5) . 2_565 ?
O4 O2 S5B 86.1(6) . 2_565 ?
O3 O2 S5B 128.0(5) . 2_565 ?
S3 O2 S5B 73.3(4) 2 2_565 ?
C8B O2 S5B 117.9(4) 1_565 2_565 ?
S6A O2 S5B 117.9(4) 1_565 2_565 ?
C10 O2 S5B 107.8(5) 1_565 2_565 ?
C8B O2 S5B 101.7(4) 2 2_565 ?
S6A O2 S5B 101.7(4) 2 2_565 ?
C4 O2 S5B 27.6(3) 2_565 2_565 ?
C5 O2 S5B 90.1(5) 2 2_565 ?
S2 O2 S5B 50.2(3) 2_565 2_565 ?
C7A O2 S5B 0.0(4) 2_565 2_565 ?
Re O2 S4 81.5(5) . . ?
O1 O2 S4 88.1(5) . . ?
O4 O2 S4 109.1(6) . . ?
O3 O2 S4 48.9(4) . . ?
S3 O2 S4 69.6(3) 2 . ?
C8B O2 S4 92.4(4) 1_565 . ?
S6A O2 S4 92.4(4) 1_565 . ?
C10 O2 S4 110.0(5) 1_565 . ?
C8B O2 S4 65.9(3) 2 . ?
S6A O2 S4 65.9(3) 2 . ?
C4 O2 S4 162.8(5) 2_565 . ?
C5 O2 S4 60.9(3) 2 . ?
S2 O2 S4 140.5(4) 2_565 . ?
C7A O2 S4 141.9(4) 2_565 . ?
S5B O2 S4 141.9(4) 2_565 . ?
Re O3 O1 35.1(5) . . ?
Re O3 O2 35.5(4) . . ?
O1 O3 O2 59.3(5) . . ?
Re O3 O4 34.8(5) . . ?
O1 O3 O4 60.3(6) . . ?
O2 O3 O4 59.8(6) . . ?
Re O3 S4 115.9(7) . . ?
O1 O3 S4 109.3(7) . . ?
O2 O3 S4 84.5(5) . . ?
O4 O3 S4 143.6(7) . . ?
Re O3 C8A 106.4(8) . . ?
O1 O3 C8A 74.2(6) . . ?
O2 O3 C8A 105.4(6) . . ?
O4 O3 C8A 133.5(7) . . ?
S4 O3 C8A 59.1(4) . . ?
Re O3 O3 100.0(8) . 2_656 ?
O1 O3 O3 93.5(7) . 2_656 ?
O2 O3 O3 132.9(9) . 2_656 ?
O4 O3 O3 73.5(7) . 2_656 ?
S4 O3 O3 142.6(9) . 2_656 ?
C8A O3 O3 102.1(9) . 2_656 ?
Re O3 S5B 113.3(9) . 2_665 ?
O1 O3 S5B 147.4(7) . 2_665 ?
O2 O3 S5B 89.4(6) . 2_665 ?
O4 O3 S5B 97.6(7) . 2_665 ?
S4 O3 S5B 73.4(4) . 2_665 ?
C8A O3 S5B 127.7(5) . 2_665 ?
O3 O3 S5B 103.0(8) 2_656 2_665 ?
Re O3 C7A 113.3(9) . 2_665 ?
O1 O3 C7A 147.4(7) . 2_665 ?
O2 O3 C7A 89.4(6) . 2_665 ?
O4 O3 C7A 97.6(7) . 2_665 ?
S4 O3 C7A 73.4(4) . 2_665 ?
C8A O3 C7A 127.7(5) . 2_665 ?
O3 O3 C7A 103.0(8) 2_656 2_665 ?
S5B O3 C7A 0.0(5) 2_665 2_665 ?
Re O3 C9 111.0(10) . 2_665 ?
O1 O3 C9 142.7(8) . 2_665 ?
O2 O3 C9 103.0(7) . 2_665 ?
O4 O3 C9 82.4(7) . 2_665 ?
S4 O3 C9 100.4(6) . 2_665 ?
C8A O3 C9 142.5(7) . 2_665 ?
O3 O3 C9 74.8(7) 2_656 2_665 ?
S5B O3 C9 29.2(4) 2_665 2_665 ?
C7A O3 C9 29.2(4) 2_665 2_665 ?
Re O3 C6 113.0(8) . . ?
O1 O3 C6 90.3(7) . . ?
O2 O3 C6 94.8(6) . . ?
O4 O3 C6 147.6(7) . . ?
S4 O3 C6 30.6(3) . . ?
C8A O3 C6 28.6(3) . . ?
O3 O3 C6 125.3(10) 2_656 . ?
S5B O3 C6 102.2(5) 2_665 . ?
C7A O3 C6 102.2(5) 2_665 . ?
C9 O3 C6 125.6(6) 2_665 . ?
Re O3 O4 142.2(7) . 2_656 ?
O1 O3 O4 116.0(7) . 2_656 ?
O2 O3 O4 174.5(8) . 2_656 ?
O4 O3 O4 121.4(6) . 2_656 ?
S4 O3 O4 94.9(5) . 2_656 ?
C8A O3 O4 69.8(5) . 2_656 ?
O3 O3 O4 47.9(5) 2_656 2_656 ?
S5B O3 O4 95.6(5) 2_665 2_656 ?
C7A O3 O4 95.6(5) 2_665 2_656 ?
C9 O3 O4 82.5(5) 2_665 2_656 ?
C6 O3 O4 82.0(5) . 2_656 ?
Re O4 O2 35.4(4) . . ?
Re O4 O1 34.6(4) . . ?
O2 O4 O1 59.0(5) . . ?
Re O4 O3 34.7(5) . . ?
O2 O4 O3 59.6(5) . . ?
O1 O4 O3 59.6(5) . . ?
Re O4 C7B 150.8(8) . 1_556 ?
O2 O4 C7B 115.8(6) . 1_556 ?
O1 O4 C7B 154.5(9) . 1_556 ?
O3 O4 C7B 142.8(8) . 1_556 ?
Re O4 S5A 150.8(8) . 1_556 ?
O2 O4 S5A 115.8(6) . 1_556 ?
O1 O4 S5A 154.5(9) . 1_556 ?
O3 O4 S5A 142.8(8) . 1_556 ?
C7B O4 S5A 0.0(4) 1_556 1_556 ?
Re O4 S1 143.1(8) . 1_556 ?
O2 O4 S1 151.6(9) . 1_556 ?
O1 O4 S1 109.1(6) . 1_556 ?
O3 O4 S1 140.4(7) . 1_556 ?
C7B O4 S1 62.6(3) 1_556 1_556 ?
S5A O4 S1 62.6(3) 1_556 1_556 ?
Re O4 C3 170.8(11) . 1_556 ?
O2 O4 C3 142.3(7) . 1_556 ?
O1 O4 C3 137.7(7) . 1_556 ?
O3 O4 C3 153.7(8) . 1_556 ?
C7B O4 C3 31.3(3) 1_556 1_556 ?
S5A O4 C3 31.3(3) 1_556 1_556 ?
S1 O4 C3 31.5(3) 1_556 1_556 ?
Re O4 C10 88.7(6) . 1_565 ?
O2 O4 C10 57.9(5) . 1_565 ?
O1 O4 C10 116.9(6) . 1_565 ?
O3 O4 C10 90.0(6) . 1_565 ?
C7B O4 C10 63.1(4) 1_556 1_565 ?
S5A O4 C10 63.1(4) 1_556 1_565 ?
S1 O4 C10 125.3(5) 1_556 1_565 ?
C3 O4 C10 94.4(5) 1_556 1_565 ?
Re O4 O3 86.2(7) . 2_656 ?
O2 O4 O3 117.9(6) . 2_656 ?
O1 O4 O3 85.1(6) . 2_656 ?
O3 O4 O3 58.6(6) . 2_656 ?
C7B O4 O3 116.1(6) 1_556 2_656 ?
S5A O4 O3 116.1(6) 1_556 2_656 ?
S1 O4 O3 83.8(5) 1_556 2_656 ?
C3 O4 O3 98.9(5) 1_556 2_656 ?
C10 O4 O3 126.6(7) 1_565 2_656 ?
Re O4 C9 85.5(8) . 2_565 ?
O2 O4 C9 76.1(6) . 2_565 ?
O1 O4 C9 62.9(6) . 2_565 ?
O3 O4 C9 119.4(7) . 2_565 ?
C7B O4 C9 91.7(6) 1_556 2_565 ?
S5A O4 C9 91.7(6) 1_556 2_565 ?
S1 O4 C9 75.7(5) 1_556 2_565 ?
C3 O4 C9 85.4(6) 1_556 2_565 ?
C10 O4 C9 99.8(6) 1_565 2_565 ?
O3 O4 C9 132.5(6) 2_656 2_565 ?
Re O4 O1 88.3(6) . 2_556 ?
O2 O4 O1 106.3(6) . 2_556 ?
O1 O4 O1 53.8(5) . 2_556 ?
O3 O4 O1 104.3(6) . 2_556 ?
C7B O4 O1 111.7(5) 1_556 2_556 ?
S5A O4 O1 111.7(5) 1_556 2_556 ?
S1 O4 O1 55.3(4) 1_556 2_556 ?
C3 O4 O1 84.6(5) 1_556 2_556 ?
C10 O4 O1 149.4(7) 1_565 2_556 ?
O3 O4 O1 83.6(5) 2_656 2_556 ?
C9 O4 O1 49.5(4) 2_565 2_556 ?
C1 S1 C3 93.7(7) . . ?
C1 S1 C4 67.8(5) . . ?
C3 S1 C4 26.0(6) . . ?
C1 S1 C2 24.9(5) . . ?
C3 S1 C2 118.6(6) . . ?
C4 S1 C2 92.7(4) . . ?
C1 S1 S2 32.2(4) . . ?
C3 S1 S2 61.6(5) . . ?
C4 S1 S2 35.6(3) . . ?
C2 S1 S2 57.1(3) . . ?
C1 S1 O4 168.8(6) . 1_554 ?
C3 S1 O4 83.6(6) . 1_554 ?
C4 S1 O4 109.1(4) . 1_554 ?
C2 S1 O4 155.9(4) . 1_554 ?
S2 S1 O4 143.7(3) . 1_554 ?
C1 S1 S5A 121.1(5) . . ?
C3 S1 S5A 27.3(5) . . ?
C4 S1 S5A 53.3(3) . . ?
C2 S1 S5A 146.0(3) . . ?
S2 S1 S5A 88.91(16) . . ?
O4 S1 S5A 56.7(3) 1_554 . ?
C1 S1 S3 57.3(4) . . ?
C3 S1 S3 151.0(5) . . ?
C4 S1 S3 125.0(3) . . ?
C2 S1 S3 32.4(3) . . ?
S2 S1 S3 89.45(13) . . ?
O4 S1 S3 125.2(3) 1_554 . ?
S5A S1 S3 177.95(18) . . ?
C1 S1 O1 111.7(5) . 2 ?
C3 S1 O1 147.4(5) . 2 ?
C4 S1 O1 160.7(4) . 2 ?
C2 S1 O1 88.0(4) . 2 ?
S2 S1 O1 140.7(3) . 2 ?
O4 S1 O1 75.0(4) 1_554 2 ?
S5A S1 O1 123.8(3) . 2 ?
S3 S1 O1 57.2(2) . 2 ?
C1 S1 C6 79.2(5) . 2_655 ?
C3 S1 C6 83.2(5) . 2_655 ?
C4 S1 C6 79.0(4) . 2_655 ?
C2 S1 C6 84.3(4) . 2_655 ?
S2 S1 C6 77.1(3) . 2_655 ?
O4 S1 C6 89.7(5) 1_554 2_655 ?
S5A S1 C6 88.6(3) . 2_655 ?
S3 S1 C6 92.2(3) . 2_655 ?
O1 S1 C6 120.2(4) 2 2_655 ?
C1 S1 S4 77.1(5) . 2_655 ?
C3 S1 S4 111.1(5) . 2_655 ?
C4 S1 S4 103.7(4) . 2_655 ?
C2 S1 S4 70.5(3) . 2_655 ?
S2 S1 S4 90.00(14) . 2_655 ?
O4 S1 S4 93.7(4) 1_554 2_655 ?
S5A S1 S4 113.82(17) . 2_655 ?
S3 S1 S4 67.39(13) . 2_655 ?
O1 S1 S4 94.7(3) 2 2_655 ?
C6 S1 S4 27.9(2) 2_655 2_655 ?
C1 S1 S6B 101.2(5) . 2_655 ?
C3 S1 S6B 70.3(5) . 2_655 ?
C4 S1 S6B 76.8(4) . 2_655 ?
C2 S1 S6B 109.1(3) . 2_655 ?
S2 S1 S6B 89.76(19) . 2_655 ?
O4 S1 S6B 67.7(4) 1_554 2_655 ?
S5A S1 S6B 67.20(19) . 2_655 ?
S3 S1 S6B 114.02(18) . 2_655 ?
O1 S1 S6B 121.1(3) 2 2_655 ?
C6 S1 S6B 24.9(2) 2_655 2_655 ?
S4 S1 S6B 46.63(15) 2_655 2_655 ?
C1 S1 C8A 101.2(5) . 2_655 ?
C3 S1 C8A 70.3(5) . 2_655 ?
C4 S1 C8A 76.8(4) . 2_655 ?
C2 S1 C8A 109.1(3) . 2_655 ?
S2 S1 C8A 89.76(19) . 2_655 ?
O4 S1 C8A 67.7(4) 1_554 2_655 ?
S5A S1 C8A 67.20(19) . 2_655 ?
S3 S1 C8A 114.02(18) . 2_655 ?
O1 S1 C8A 121.1(3) 2 2_655 ?
C6 S1 C8A 24.9(2) 2_655 2_655 ?
S4 S1 C8A 46.63(15) 2_655 2_655 ?
S6B S1 C8A 0.0(3) 2_655 2_655 ?
C1 S1 C8A 77.2(5) . 2 ?
C3 S1 C8A 110.4(5) . 2 ?
C4 S1 C8A 103.1(4) . 2 ?
C2 S1 C8A 69.1(3) . 2 ?
S2 S1 C8A 89.25(19) . 2 ?
O4 S1 C8A 113.9(4) 1_554 2 ?
S5A S1 C8A 114.2(2) . 2 ?
S3 S1 C8A 64.57(16) . 2 ?
O1 S1 C8A 59.2(3) 2 2 ?
C6 S1 C8A 153.4(3) 2_655 2 ?
S4 S1 C8A 131.96(17) 2_655 2 ?
S6B S1 C8A 178.3(3) 2_655 2 ?
C8A S1 C8A 178.3(3) 2_655 2 ?
C1 S1 S6B 77.2(5) . 2 ?
C3 S1 S6B 110.4(5) . 2 ?
C4 S1 S6B 103.1(4) . 2 ?
C2 S1 S6B 69.1(3) . 2 ?
S2 S1 S6B 89.25(19) . 2 ?
O4 S1 S6B 113.9(4) 1_554 2 ?
S5A S1 S6B 114.2(2) . 2 ?
S3 S1 S6B 64.57(16) . 2 ?
O1 S1 S6B 59.2(3) 2 2 ?
C6 S1 S6B 153.4(3) 2_655 2 ?
S4 S1 S6B 131.96(17) 2_655 2 ?
S6B S1 S6B 178.3(3) 2_655 2 ?
C8A S1 S6B 178.3(3) 2_655 2 ?
C8A S1 S6B 0.0(3) 2 2 ?
C4 S2 C1 94.5(7) . . ?
C4 S2 C3 26.4(6) . . ?
C1 S2 C3 68.1(5) . . ?
C4 S2 C2 120.1(6) . . ?
C1 S2 C2 25.6(5) . . ?
C3 S2 C2 93.7(4) . . ?
C4 S2 S1 62.3(5) . . ?
C1 S2 S1 32.1(4) . . ?
C3 S2 S1 36.0(3) . . ?
C2 S2 S1 57.7(3) . . ?
C4 S2 C7A 27.4(5) . . ?
C1 S2 C7A 121.8(5) . . ?
C3 S2 C7A 53.7(3) . . ?
C2 S2 C7A 147.4(4) . . ?
S1 S2 C7A 89.7(2) . . ?
C4 S2 S4 152.8(6) . . ?
C1 S2 S4 58.4(5) . . ?
C3 S2 S4 126.5(3) . . ?
C2 S2 S4 32.8(3) . . ?
S1 S2 S4 90.52(14) . . ?
C7A S2 S4 178.9(2) . . ?
C4 S2 O2 71.9(5) . 2_565 ?
C1 S2 O2 112.9(5) . 2_565 ?
C3 S2 O2 83.0(4) . 2_565 ?
C2 S2 O2 117.4(4) . 2_565 ?
S1 S2 O2 100.0(3) . 2_565 ?
C7A S2 O2 65.5(3) . 2_565 ?
S4 S2 O2 115.5(3) . 2_565 ?
C4 S2 C5 82.6(6) . 2_655 ?
C1 S2 C5 78.9(5) . 2_655 ?
C3 S2 C5 78.5(4) . 2_655 ?
C2 S2 C5 84.4(4) . 2_655 ?
S1 S2 C5 76.5(2) . 2_655 ?
C7A S2 C5 86.9(3) . 2_655 ?
S4 S2 C5 92.1(2) . 2_655 ?
O2 S2 C5 152.3(3) 2_565 2_655 ?
C4 S2 S3 110.4(5) . 2_655 ?
C1 S2 S3 77.4(5) . 2_655 ?
C3 S2 S3 103.5(3) . 2_655 ?
C2 S2 S3 70.9(3) . 2_655 ?
S1 S2 S3 89.96(14) . 2_655 ?
C7A S2 S3 111.5(2) . 2_655 ?
S4 S2 S3 67.46(13) . 2_655 ?
O2 S2 S3 169.4(3) 2_565 2_655 ?
C5 S2 S3 27.8(2) 2_655 2_655 ?
C4 S2 S2 93.0(6) . 2_665 ?
C1 S2 S2 160.3(5) . 2_665 ?
C3 S2 S2 118.1(3) . 2_665 ?
C2 S2 S2 143.0(3) . 2_665 ?
S1 S2 S2 150.13(19) . 2_665 ?
C7A S2 S2 66.5(2) . 2_665 ?
S4 S2 S2 112.98(17) . 2_665 ?
O2 S2 S2 86.7(3) 2_565 2_665 ?
C5 S2 S2 84.1(3) 2_655 2_665 ?
S3 S2 S2 82.93(16) 2_655 2_665 ?
C4 S2 S5B 140.9(6) . 2_665 ?
C1 S2 S5B 120.2(5) . 2_665 ?
C3 S2 S5B 161.4(4) . 2_665 ?
C2 S2 S5B 95.9(3) . 2_665 ?
S1 S2 S5B 149.6(2) . 2_665 ?
C7A S2 S5B 114.9(2) . 2_665 ?
S4 S2 S5B 64.59(17) . 2_665 ?
O2 S2 S5B 106.3(3) 2_565 2_665 ?
C5 S2 S5B 86.7(3) 2_655 2_665 ?
S3 S2 S5B 65.14(17) 2_655 2_665 ?
S2 S2 S5B 48.39(16) 2_665 2_665 ?
C4 S2 C7A 140.9(6) . 2_665 ?
C1 S2 C7A 120.2(5) . 2_665 ?
C3 S2 C7A 161.4(4) . 2_665 ?
C2 S2 C7A 95.9(3) . 2_665 ?
S1 S2 C7A 149.6(2) . 2_665 ?
C7A S2 C7A 114.9(2) . 2_665 ?
S4 S2 C7A 64.59(17) . 2_665 ?
O2 S2 C7A 106.3(3) 2_565 2_665 ?
C5 S2 C7A 86.7(3) 2_655 2_665 ?
S3 S2 C7A 65.14(17) 2_655 2_665 ?
S2 S2 C7A 48.39(16) 2_665 2_665 ?
S5B S2 C7A 0.0(4) 2_665 2_665 ?
C4 S2 C8B 110.1(5) . 2 ?
C1 S2 C8B 78.4(5) . 2 ?
C3 S2 C8B 102.9(3) . 2 ?
C2 S2 C8B 70.3(3) . 2 ?
S1 S2 C8B 89.85(15) . 2 ?
C7A S2 C8B 114.6(2) . 2 ?
S4 S2 C8B 66.45(13) . 2 ?
O2 S2 C8B 50.3(3) 2_565 2 ?
C5 S2 C8B 154.7(2) 2_655 2 ?
S3 S2 C8B 133.91(14) 2_655 2 ?
S2 S2 C8B 115.82(17) 2_665 2 ?
S5B S2 C8B 95.25(19) 2_665 2 ?
C7A S2 C8B 95.25(19) 2_665 2 ?
C4 S2 S6A 110.1(5) . 2 ?
C1 S2 S6A 78.4(5) . 2 ?
C3 S2 S6A 102.9(3) . 2 ?
C2 S2 S6A 70.3(3) . 2 ?
S1 S2 S6A 89.85(15) . 2 ?
C7A S2 S6A 114.6(2) . 2 ?
S4 S2 S6A 66.45(13) . 2 ?
O2 S2 S6A 50.3(3) 2_565 2 ?
C5 S2 S6A 154.7(2) 2_655 2 ?
S3 S2 S6A 133.91(14) 2_655 2 ?
S2 S2 S6A 115.82(17) 2_665 2 ?
S5B S2 S6A 95.25(19) 2_665 2 ?
C7A S2 S6A 95.25(19) 2_665 2 ?
C8B S2 S6A 0.00(18) 2 2 ?
C5 S3 C2 93.9(7) . . ?
C5 S3 C6 26.7(5) . . ?
C2 S3 C6 67.2(6) . . ?
C5 S3 C1 119.4(5) . . ?
C2 S3 C1 25.6(6) . . ?
C6 S3 C1 92.7(4) . . ?
C5 S3 S4 62.2(4) . . ?
C2 S3 S4 31.7(5) . . ?
C6 S3 S4 35.5(3) . . ?
C1 S3 S4 57.3(3) . . ?
C5 S3 O2 90.2(5) . 2 ?
C2 S3 O2 164.1(6) . 2 ?
C6 S3 O2 116.1(4) . 2 ?
C1 S3 O2 146.2(4) . 2 ?
S4 S3 O2 149.3(3) . 2 ?
C5 S3 S6A 27.8(4) . . ?
C2 S3 S6A 121.6(5) . . ?
C6 S3 S6A 54.5(3) . . ?
C1 S3 S6A 147.1(3) . . ?
S4 S3 S6A 89.94(15) . . ?
O2 S3 S6A 63.2(3) 2 . ?
C5 S3 O1 141.5(5) . 2 ?
C2 S3 O1 116.9(5) . 2 ?
C6 S3 O1 158.6(4) . 2 ?
C1 S3 O1 92.7(4) . 2 ?
S4 S3 O1 145.1(3) . 2 ?
O2 S3 O1 54.1(3) 2 2 ?
S6A S3 O1 116.7(3) . 2 ?
C5 S3 S1 151.8(5) . . ?
C2 S3 S1 58.2(5) . . ?
C6 S3 S1 125.3(3) . . ?
C1 S3 S1 32.6(3) . . ?
S4 S3 S1 89.88(13) . . ?
O2 S3 S1 115.8(3) 2 . ?
S6A S3 S1 175.82(17) . . ?
O1 S3 S1 61.9(3) 2 . ?
C5 S3 Re 113.2(5) . 2 ?
C2 S3 Re 138.4(5) . 2 ?
C6 S3 Re 135.0(4) . 2 ?
C1 S3 Re 118.0(3) . 2 ?
S4 S3 Re 151.64(15) . 2 ?
O2 S3 Re 28.3(2) 2 2 ?
S6A S3 Re 88.64(14) . 2 ?
O1 S3 Re 28.4(2) 2 2 ?
S1 S3 Re 89.54(12) . 2 ?
C5 S3 S2 73.7(5) . 2_655 ?
C2 S3 S2 100.5(5) . 2_655 ?
C6 S3 S2 79.0(3) . 2_655 ?
C1 S3 S2 107.7(3) . 2_655 ?
S4 S3 S2 89.62(14) . 2_655 ?
O2 S3 S2 95.4(3) 2 2_655 ?
S6A S3 S2 72.29(15) . 2_655 ?
O1 S3 S2 118.7(3) 2 2_655 ?
S1 S3 S2 111.88(15) . 2_655 ?
Re S3 S2 116.75(12) 2 2_655 ?
C5 S3 C1 75.5(5) . 2_655 ?
C2 S3 C1 72.9(5) . 2_655 ?
C6 S3 C1 68.0(4) . 2_655 ?
C1 S3 C1 82.8(4) . 2_655 ?
S4 S3 C1 65.8(2) . 2_655 ?
O2 S3 C1 123.0(4) 2 2_655 ?
S6A S3 C1 86.8(3) . 2_655 ?
O1 S3 C1 133.3(4) 2 2_655 ?
S1 S3 C1 96.9(2) . 2_655 ?
Re S3 C1 142.3(2) 2 2_655 ?
S2 S3 C1 27.6(2) 2_655 2_655 ?
C5 S3 C6 83.2(5) . 2 ?
C2 S3 C6 79.7(5) . 2 ?
C6 S3 C6 79.8(4) . 2 ?
C1 S3 C6 82.5(4) . 2 ?
S4 S3 C6 78.4(2) . 2 ?
O2 S3 C6 85.6(4) 2 2 ?
S6A S3 C6 87.8(3) . 2 ?
O1 S3 C6 80.5(4) 2 2 ?
S1 S3 C6 88.1(2) . 2 ?
Re S3 C6 73.3(2) 2 2 ?
S2 S3 C6 156.8(2) 2_655 2 ?
C1 S3 C6 143.7(3) 2_655 2 ?
C5 S3 C2 94.6(5) . 2_655 ?
C2 S3 C2 61.4(6) . 2_655 ?
C6 S3 C2 81.2(4) . 2_655 ?
C1 S3 C2 64.5(4) . 2_655 ?
S4 S3 C2 66.4(2) . 2_655 ?
O2 S3 C2 133.6(4) 2 2_655 ?
S6A S3 C2 108.1(3) . 2_655 ?
O1 S3 C2 119.7(4) 2 2_655 ?
S1 S3 C2 75.6(2) . 2_655 ?
Re S3 C2 140.2(2) 2 2_655 ?
S2 S3 C2 43.2(2) 2_655 2_655 ?
C1 S3 C2 21.3(3) 2_655 2_655 ?
C6 S3 C2 140.8(3) 2 2_655 ?
C5 S3 S4 118.1(5) . 2_655 ?
C2 S3 S4 74.4(5) . 2_655 ?
C6 S3 S4 107.6(4) . 2_655 ?
C1 S3 S4 65.4(3) . 2_655 ?
S4 S3 S4 89.52(13) . 2_655 ?
O2 S3 S4 117.0(3) 2 2_655 ?
S6A S3 S4 123.07(16) . 2_655 ?
O1 S3 S4 93.5(3) 2 2_655 ?
S1 S3 S4 61.10(12) . 2_655 ?
Re S3 S4 114.73(12) 2 2_655 ?
S2 S3 S4 50.78(10) 2_655 2_655 ?
C1 S3 S4 42.6(2) 2_655 2_655 ?
C6 S3 S4 147.1(3) 2 2_655 ?
C2 S3 S4 26.4(2) 2_655 2_655 ?
C5 S3 S6B 108.0(5) . 2 ?
C2 S3 S6B 78.3(5) . 2 ?
C6 S3 S6B 101.9(4) . 2 ?
C1 S3 S6B 70.5(3) . 2 ?
S4 S3 S6B 90.09(19) . 2 ?
O2 S3 S6B 85.8(3) 2 2 ?
S6A S3 S6B 109.7(2) . 2 ?
O1 S3 S6B 60.8(3) 2 2 ?
S1 S3 S6B 66.09(17) . 2 ?
Re S3 S6B 63.93(16) 2 2 ?
S2 S3 S6B 177.96(18) 2_655 2 ?
C1 S3 S6B 151.2(3) 2_655 2 ?
C6 S3 S6B 24.8(2) 2 2 ?
C2 S3 S6B 135.0(3) 2_655 2 ?
S4 S3 S6B 127.19(18) 2_655 2 ?
C5 S3 C8A 108.0(5) . 2 ?
C2 S3 C8A 78.3(5) . 2 ?
C6 S3 C8A 101.9(4) . 2 ?
C1 S3 C8A 70.5(3) . 2 ?
S4 S3 C8A 90.09(19) . 2 ?
O2 S3 C8A 85.8(3) 2 2 ?
S6A S3 C8A 109.7(2) . 2 ?
O1 S3 C8A 60.8(3) 2 2 ?
S1 S3 C8A 66.09(17) . 2 ?
Re S3 C8A 63.93(16) 2 2 ?
S2 S3 C8A 177.96(18) 2_655 2 ?
C1 S3 C8A 151.2(3) 2_655 2 ?
C6 S3 C8A 24.8(2) 2 2 ?
C2 S3 C8A 135.0(3) 2_655 2 ?
S4 S3 C8A 127.19(18) 2_655 2 ?
S6B S3 C8A 0.0(5) 2 2 ?
C6 S4 C2 93.9(7) . . ?
C6 S4 C5 26.6(5) . . ?
C2 S4 C5 67.3(6) . . ?
C6 S4 C1 119.3(5) . . ?
C2 S4 C1 25.4(5) . . ?
C5 S4 C1 92.7(4) . . ?
C6 S4 O3 90.5(6) . . ?
C2 S4 O3 171.8(6) . . ?
C5 S4 O3 117.0(5) . . ?
C1 S4 O3 149.1(5) . . ?
C6 S4 S3 62.2(5) . . ?
C2 S4 S3 31.7(5) . . ?
C5 S4 S3 35.6(3) . . ?
C1 S4 S3 57.2(3) . . ?
O3 S4 S3 152.2(4) . . ?
C6 S4 C8A 26.8(5) . . ?
C2 S4 C8A 120.7(5) . . ?
C5 S4 C8A 53.4(3) . . ?
C1 S4 C8A 146.0(4) . . ?
O3 S4 C8A 63.9(4) . . ?
S3 S4 C8A 89.0(2) . . ?
C6 S4 S2 152.1(5) . . ?
C2 S4 S2 58.4(5) . . ?
C5 S4 S2 125.6(3) . . ?
C1 S4 S2 33.0(3) . . ?
O3 S4 S2 116.5(4) . . ?
S3 S4 S2 90.14(13) . . ?
C8A S4 S2 175.6(2) . . ?
C6 S4 S1 73.2(5) . 2_655 ?
C2 S4 S1 101.5(5) . 2_655 ?
C5 S4 S1 79.4(3) . 2_655 ?
C1 S4 S1 108.7(3) . 2_655 ?
O3 S4 S1 86.4(3) . 2_655 ?
S3 S4 S1 90.40(14) . 2_655 ?
C8A S4 S1 71.1(2) . 2_655 ?
S2 S4 S1 113.26(15) . 2_655 ?
C6 S4 C1 75.7(6) . 2_655 ?
C2 S4 C1 73.8(5) . 2_655 ?
C5 S4 C1 69.0(4) . 2_655 ?
C1 S4 C1 83.3(4) . 2_655 ?
O3 S4 C1 114.1(4) . 2_655 ?
S3 S4 C1 66.8(2) . 2_655 ?
C8A S4 C1 85.9(3) . 2_655 ?
S2 S4 C1 97.7(2) . 2_655 ?
S1 S4 C1 27.7(2) 2_655 2_655 ?
C6 S4 S5B 143.1(5) . 2_665 ?
C2 S4 S5B 120.0(5) . 2_665 ?
C5 S4 S5B 164.3(3) . 2_665 ?
C1 S4 S5B 95.6(3) . 2_665 ?
O3 S4 S5B 57.9(4) . 2_665 ?
S3 S4 S5B 149.31(19) . 2_665 ?
C8A S4 S5B 117.9(2) . 2_665 ?
S2 S4 S5B 64.16(16) . 2_665 ?
S1 S4 S5B 85.30(18) 2_655 2_665 ?
C1 S4 S5B 98.7(3) 2_655 2_665 ?
C6 S4 C7A 143.1(5) . 2_665 ?
C2 S4 C7A 120.0(5) . 2_665 ?
C5 S4 C7A 164.3(3) . 2_665 ?
C1 S4 C7A 95.6(3) . 2_665 ?
O3 S4 C7A 57.9(4) . 2_665 ?
S3 S4 C7A 149.31(19) . 2_665 ?
C8A S4 C7A 117.9(2) . 2_665 ?
S2 S4 C7A 64.16(16) . 2_665 ?
S1 S4 C7A 85.30(18) 2_655 2_665 ?
C1 S4 C7A 98.7(3) 2_655 2_665 ?
S5B S4 C7A 0.0(5) 2_665 2_665 ?
C6 S4 C5 82.7(6) . 2 ?
C2 S4 C5 78.0(5) . 2 ?
C5 S4 C5 78.2(4) . 2 ?
C1 S4 C5 81.4(4) . 2 ?
O3 S4 C5 95.7(4) . 2 ?
S3 S4 C5 76.5(2) . 2 ?
C8A S4 C5 88.1(3) . 2 ?
S2 S4 C5 87.5(2) . 2 ?
S1 S4 C5 155.7(2) 2_655 2 ?
C1 S4 C5 142.9(3) 2_655 2 ?
S5B S4 C5 116.3(3) 2_665 2 ?
C7A S4 C5 116.3(3) 2_665 2 ?
C6 S4 C2 94.9(6) . 2_655 ?
C2 S4 C2 62.2(6) . 2_655 ?
C5 S4 C2 82.1(4) . 2_655 ?
C1 S4 C2 64.9(4) . 2_655 ?
O3 S4 C2 124.4(4) . 2_655 ?
S3 S4 C2 67.3(2) . 2_655 ?
C8A S4 C2 107.3(3) . 2_655 ?
S2 S4 C2 76.2(2) . 2_655 ?
S1 S4 C2 43.8(2) 2_655 2_655 ?
C1 S4 C2 21.5(3) 2_655 2_655 ?
S5B S4 C2 89.3(3) 2_665 2_655 ?
C7A S4 C2 89.3(3) 2_665 2_655 ?
C5 S4 C2 139.9(3) 2 2_655 ?
C6 S4 S3 118.3(5) . 2_655 ?
C2 S4 S3 75.2(5) . 2_655 ?
C5 S4 S3 108.6(3) . 2_655 ?
C1 S4 S3 66.0(3) . 2_655 ?
O3 S4 S3 108.6(3) . 2_655 ?
S3 S4 S3 90.48(13) . 2_655 ?
C8A S4 S3 122.5(2) . 2_655 ?
S2 S4 S3 61.76(12) . 2_655 ?
S1 S4 S3 51.50(10) 2_655 2_655 ?
C1 S4 S3 42.7(2) 2_655 2_655 ?
S5B S4 S3 63.29(17) 2_665 2_655 ?
C7A S4 S3 63.29(17) 2_665 2_655 ?
C5 S4 S3 146.8(2) 2 2_655 ?
C2 S4 S3 26.5(2) 2_655 2_655 ?
C6 S4 O2 104.2(5) . . ?
C2 S4 O2 125.4(5) . . ?
C5 S4 O2 119.4(4) . . ?
C1 S4 O2 112.5(4) . . ?
O3 S4 O2 46.6(4) . . ?
S3 S4 O2 131.0(3) . . ?
C8A S4 O2 86.4(3) . . ?
S2 S4 O2 90.9(2) . . ?
S1 S4 O2 133.0(2) 2_655 . ?
C1 S4 O2 160.5(3) 2_655 . ?
S5B S4 O2 69.3(3) 2_665 . ?
C7A S4 O2 69.3(3) 2_665 . ?
C5 S4 O2 54.6(3) 2 . ?
C2 S4 O2 158.3(3) 2_655 . ?
S3 S4 O2 131.9(2) 2_655 . ?
C6 S4 C8B 108.9(5) . 2 ?
C2 S4 C8B 76.7(5) . 2 ?
C5 S4 C8B 101.7(3) . 2 ?
C1 S4 C8B 68.8(3) . 2 ?
O3 S4 C8B 95.3(3) . 2 ?
S3 S4 C8B 89.07(14) . 2 ?
C8A S4 C8B 111.6(2) . 2 ?
S2 S4 C8B 64.03(13) . 2 ?
S1 S4 C8B 177.24(13) 2_655 2 ?
C1 S4 C8B 150.4(2) 2_655 2 ?
S5B S4 C8B 93.79(18) 2_665 2 ?
C7A S4 C8B 93.79(18) 2_665 2 ?
C5 S4 C8B 26.3(2) 2 2 ?
C2 S4 C8B 133.6(2) 2_655 2 ?
S3 S4 C8B 125.79(14) 2_655 2 ?
O2 S4 C8B 48.7(2) . 2 ?
C6 S4 S6A 108.9(5) . 2 ?
C2 S4 S6A 76.7(5) . 2 ?
C5 S4 S6A 101.7(3) . 2 ?
C1 S4 S6A 68.8(3) . 2 ?
O3 S4 S6A 95.3(3) . 2 ?
S3 S4 S6A 89.07(14) . 2 ?
C8A S4 S6A 111.6(2) . 2 ?
S2 S4 S6A 64.03(13) . 2 ?
S1 S4 S6A 177.24(13) 2_655 2 ?
C1 S4 S6A 150.4(2) 2_655 2 ?
S5B S4 S6A 93.79(18) 2_665 2 ?
C7A S4 S6A 93.79(18) 2_665 2 ?
C5 S4 S6A 26.3(2) 2 2 ?
C2 S4 S6A 133.6(2) 2_655 2 ?
S3 S4 S6A 125.79(14) 2_655 2 ?
O2 S4 S6A 48.7(2) . 2 ?
C8B S4 S6A 0.0(2) 2 2 ?
C2 C1 S1 123.0(10) . . ?
C2 C1 S2 121.3(11) . . ?
S1 C1 S2 115.7(8) . . ?
C2 C1 C3 166.1(11) . . ?
S1 C1 C3 43.2(5) . . ?
S2 C1 C3 72.5(6) . . ?
C2 C1 C4 163.8(11) . . ?
S1 C1 C4 73.1(6) . . ?
S2 C1 C4 42.6(5) . . ?
C3 C1 C4 29.8(5) . . ?
C2 C1 S3 32.9(7) . . ?
S1 C1 S3 90.1(5) . . ?
S2 C1 S3 154.0(7) . . ?
C3 C1 S3 133.3(6) . . ?
C4 C1 S3 163.1(7) . . ?
C2 C1 S4 32.7(7) . . ?
S1 C1 S4 155.6(7) . . ?
S2 C1 S4 88.6(5) . . ?
C3 C1 S4 161.0(6) . . ?
C4 C1 S4 131.2(6) . . ?
S3 C1 S4 65.5(3) . . ?
C2 C1 C2 67.7(9) . 2_655 ?
S1 C1 C2 102.9(6) . 2_655 ?
S2 C1 C2 102.6(6) . 2_655 ?
C3 C1 C2 113.4(6) . 2_655 ?
C4 C1 C2 113.0(6) . 2_655 ?
S3 C1 C2 72.0(4) . 2_655 ?
S4 C1 C2 71.4(4) . 2_655 ?
C2 C1 C6 107.3(9) . 2_655 ?
S1 C1 C6 72.7(5) . 2_655 ?
S2 C1 C6 91.3(6) . 2_655 ?
C3 C1 C6 72.3(5) . 2_655 ?
C4 C1 C6 78.0(5) . 2_655 ?
S3 C1 C6 99.3(5) . 2_655 ?
S4 C1 C6 110.5(5) . 2_655 ?
C2 C1 C6 41.1(4) 2_655 2_655 ?
C2 C1 S4 83.1(9) . 2_655 ?
S1 C1 S4 75.2(5) . 2_655 ?
S2 C1 S4 115.4(6) . 2_655 ?
C3 C1 S4 92.8(5) . 2_655 ?
C4 C1 S4 104.7(5) . 2_655 ?
S3 C1 S4 71.9(3) . 2_655 ?
S4 C1 S4 96.7(4) . 2_655 ?
C2 C1 S4 27.7(3) 2_655 2_655 ?
C6 C1 S4 27.4(2) 2_655 2_655 ?
C2 C1 C10 93.6(9) . 2 ?
S1 C1 C10 85.7(6) . 2 ?
S2 C1 C10 88.2(6) . 2 ?
C3 C1 C10 84.4(5) . 2 ?
C4 C1 C10 85.3(5) . 2 ?
S3 C1 C10 91.5(4) . 2 ?
S4 C1 C10 93.8(5) . 2 ?
C2 C1 C10 161.2(5) 2_655 2 ?
C6 C1 C10 155.7(5) 2_655 2 ?
S4 C1 C10 154.3(5) 2_655 2 ?
C2 C1 C5 107.2(9) . 2_655 ?
S1 C1 C5 90.6(6) . 2_655 ?
S2 C1 C5 73.2(5) . 2_655 ?
C3 C1 C5 77.6(5) . 2_655 ?
C4 C1 C5 72.1(5) . 2_655 ?
S3 C1 C5 111.0(5) . 2_655 ?
S4 C1 C5 98.7(4) . 2_655 ?
C2 C1 C5 41.0(3) 2_655 2_655 ?
C6 C1 C5 21.1(3) 2_655 2_655 ?
S4 C1 C5 42.3(3) 2_655 2_655 ?
C10 C1 C5 157.2(5) 2 2_655 ?
C2 C1 S3 83.0(8) . 2_655 ?
S1 C1 S3 114.8(6) . 2_655 ?
S2 C1 S3 75.0(5) . 2_655 ?
C3 C1 S3 104.0(5) . 2_655 ?
C4 C1 S3 91.9(5) . 2_655 ?
S3 C1 S3 97.2(4) . 2_655 ?
S4 C1 S3 71.4(3) . 2_655 ?
C2 C1 S3 27.6(2) 2_655 2_655 ?
C6 C1 S3 42.2(3) 2_655 2_655 ?
S4 C1 S3 47.5(2) 2_655 2_655 ?
C10 C1 S3 157.5(5) 2 2_655 ?
C5 C1 S3 27.3(2) 2_655 2_655 ?
C2 C1 C8B 80.2(9) . 2 ?
S1 C1 C8B 113.1(6) . 2 ?
S2 C1 C8B 75.2(5) . 2 ?
C3 C1 C8B 103.1(5) . 2 ?
C4 C1 C8B 91.8(5) . 2 ?
S3 C1 C8B 93.0(4) . 2 ?
S4 C1 C8B 69.7(3) . 2 ?
C2 C1 C8B 141.1(4) 2_655 2 ?
C6 C1 C8B 166.5(5) 2_655 2 ?
S4 C1 C8B 163.3(4) 2_655 2 ?
C10 C1 C8B 27.5(3) 2 2 ?
C5 C1 C8B 146.5(4) 2_655 2 ?
S3 C1 C8B 130.8(4) 2_655 2 ?
C2 C1 S6A 80.2(9) . 2 ?
S1 C1 S6A 113.1(6) . 2 ?
S2 C1 S6A 75.2(5) . 2 ?
C3 C1 S6A 103.1(5) . 2 ?
C4 C1 S6A 91.8(5) . 2 ?
S3 C1 S6A 93.0(4) . 2 ?
S4 C1 S6A 69.7(3) . 2 ?
C2 C1 S6A 141.1(4) 2_655 2 ?
C6 C1 S6A 166.5(5) 2_655 2 ?
S4 C1 S6A 163.3(4) 2_655 2 ?
C10 C1 S6A 27.5(3) 2 2 ?
C5 C1 S6A 146.5(4) 2_655 2 ?
S3 C1 S6A 130.8(4) 2_655 2 ?
C8B C1 S6A 0.00(18) 2 2 ?
C2 C1 C6 9.9(7) . . ?
S1 C1 C6 132.8(6) . . ?
S2 C1 C6 111.4(6) . . ?
C3 C1 C6 175.0(6) . . ?
C4 C1 C6 153.9(6) . . ?
S3 C1 C6 42.7(3) . . ?
S4 C1 C6 22.8(3) . . ?
C2 C1 C6 69.4(4) 2_655 . ?
C6 C1 C6 110.3(4) 2_655 . ?
S4 C1 C6 88.4(4) 2_655 . ?
C10 C1 C6 92.4(4) 2 . ?
C5 C1 C6 106.5(4) 2_655 . ?
S3 C1 C6 80.4(4) 2_655 . ?
C8B C1 C6 75.3(3) 2 . ?
S6A C1 C6 75.3(3) 2 . ?
C2 C1 C5 10.1(7) . . ?
S1 C1 C5 113.0(6) . . ?
S2 C1 C5 131.2(6) . . ?
C3 C1 C5 156.0(6) . . ?
C4 C1 C5 173.0(6) . . ?
S3 C1 C5 22.9(2) . . ?
S4 C1 C5 42.7(3) . . ?
C2 C1 C5 69.8(4) 2_655 . ?
C6 C1 C5 106.8(4) 2_655 . ?
S4 C1 C5 80.7(3) 2_655 . ?
C10 C1 C5 91.5(4) 2 . ?
C5 C1 C5 110.6(4) 2_655 . ?
S3 C1 C5 88.6(4) 2_655 . ?
C8B C1 C5 82.6(3) 2 . ?
S6A C1 C5 82.6(3) 2 . ?
C6 C1 C5 19.8(3) . . ?
C1 C2 S4 121.9(11) . . ?
C1 C2 S3 121.5(11) . . ?
S4 C2 S3 116.5(8) . . ?
C1 C2 C6 164.6(11) . . ?
S4 C2 C6 42.9(5) . . ?
S3 C2 C6 73.6(6) . . ?
C1 C2 C5 164.4(11) . . ?
S4 C2 C5 73.5(6) . . ?
S3 C2 C5 43.0(5) . . ?
C6 C2 C5 30.6(5) . . ?
C1 C2 S2 33.1(7) . . ?
S4 C2 S2 88.8(5) . . ?
S3 C2 S2 154.6(8) . . ?
C6 C2 S2 131.6(6) . . ?
C5 C2 S2 162.0(7) . . ?
C1 C2 S1 32.1(7) . . ?
S4 C2 S1 154.0(7) . . ?
S3 C2 S1 89.4(6) . . ?
C6 C2 S1 162.9(7) . . ?
C5 C2 S1 132.4(6) . . ?
S2 C2 S1 65.2(3) . . ?
C1 C2 C2 89.6(10) . 2_655 ?
S4 C2 C2 90.3(7) . 2_655 ?
S3 C2 C2 91.2(7) . 2_655 ?
C6 C2 C2 92.5(7) . 2_655 ?
C5 C2 C2 93.0(7) . 2_655 ?
S2 C2 C2 90.5(6) . 2_655 ?
S1 C2 C2 90.3(6) . 2_655 ?
C1 C2 C1 112.3(9) . 2_655 ?
S4 C2 C1 78.5(5) . 2_655 ?
S3 C2 C1 79.5(5) . 2_655 ?
C6 C2 C1 70.7(5) . 2_655 ?
C5 C2 C1 71.1(5) . 2_655 ?
S2 C2 C1 109.4(5) . 2_655 ?
S1 C2 C1 109.4(5) . 2_655 ?
C2 C2 C1 22.7(4) 2_655 2_655 ?
C1 C2 S4 75.5(8) . 2_655 ?
S4 C2 S4 117.8(6) . 2_655 ?
S3 C2 S4 79.1(5) . 2_655 ?
C6 C2 S4 112.2(6) . 2_655 ?
C5 C2 S4 100.2(5) . 2_655 ?
S2 C2 S4 91.0(4) . 2_655 ?
S1 C2 S4 65.7(3) . 2_655 ?
C2 C2 S4 27.6(3) 2_655 2_655 ?
C1 C2 S4 43.7(3) 2_655 2_655 ?
C1 C2 S3 75.7(8) . 2_655 ?
S4 C2 S3 78.4(5) . 2_655 ?
S3 C2 S3 118.6(6) . 2_655 ?
C6 C2 S3 99.7(5) . 2_655 ?
C5 C2 S3 112.5(5) . 2_655 ?
S2 C2 S3 65.9(3) . 2_655 ?
S1 C2 S3 90.5(4) . 2_655 ?
C2 C2 S3 27.4(3) 2_655 2_655 ?
C1 C2 S3 43.4(3) 2_655 2_655 ?
S4 C2 S3 46.24(19) 2_655 2_655 ?
C1 C2 C5 102.1(9) . 2 ?
S4 C2 C5 75.2(5) . 2 ?
S3 C2 C5 91.0(6) . 2 ?
C6 C2 C5 73.6(5) . 2 ?
C5 C2 C5 78.4(5) . 2 ?
S2 C2 C5 94.0(4) . 2 ?
S1 C2 C5 104.9(5) . 2 ?
C2 C2 C5 164.6(7) 2_655 2 ?
C1 C2 C5 144.2(5) 2_655 2 ?
S4 C2 C5 166.2(5) 2_655 2 ?
S3 C2 C5 147.0(5) 2_655 2 ?
C1 C2 C6 102.1(9) . 2 ?
S4 C2 C6 92.6(6) . 2 ?
S3 C2 C6 73.6(5) . 2 ?
C6 C2 C6 79.1(6) . 2 ?
C5 C2 C6 72.9(5) . 2 ?
S2 C2 C6 105.1(5) . 2 ?
S1 C2 C6 93.9(4) . 2 ?
C2 C2 C6 164.2(7) 2_655 2 ?
C1 C2 C6 144.1(5) 2_655 2 ?
S4 C2 C6 146.1(5) 2_655 2 ?
S3 C2 C6 167.1(5) 2_655 2 ?
C5 C2 C6 20.3(3) 2 2 ?
C1 C2 C8B 79.1(8) . 2 ?
S4 C2 C8B 77.3(5) . 2 ?
S3 C2 C8B 113.9(6) . 2 ?
C6 C2 C8B 92.9(5) . 2 ?
C5 C2 C8B 104.0(5) . 2 ?
S2 C2 C8B 67.8(3) . 2 ?
S1 C2 C8B 91.6(4) . 2 ?
C2 C2 C8B 154.9(7) 2_655 2 ?
C1 C2 C8B 155.7(5) 2_655 2 ?
S4 C2 C8B 154.5(4) 2_655 2 ?
S3 C2 C8B 127.5(4) 2_655 2 ?
C5 C2 C8B 26.2(2) 2 2 ?
C6 C2 C8B 40.3(3) 2 2 ?
C1 C2 S6A 79.1(8) . 2 ?
S4 C2 S6A 77.3(5) . 2 ?
S3 C2 S6A 113.9(6) . 2 ?
C6 C2 S6A 92.9(5) . 2 ?
C5 C2 S6A 104.0(5) . 2 ?
S2 C2 S6A 67.8(3) . 2 ?
S1 C2 S6A 91.6(4) . 2 ?
C2 C2 S6A 154.9(7) 2_655 2 ?
C1 C2 S6A 155.7(5) 2_655 2 ?
S4 C2 S6A 154.5(4) 2_655 2 ?
S3 C2 S6A 127.5(4) 2_655 2 ?
C5 C2 S6A 26.2(2) 2 2 ?
C6 C2 S6A 40.3(3) 2 2 ?
C8B C2 S6A 0.0(2) 2 2 ?
C1 C2 C3 9.0(7) . . ?
S4 C2 C3 130.8(6) . . ?
S3 C2 C3 112.6(6) . . ?
C6 C2 C3 172.9(6) . . ?
C5 C2 C3 155.4(6) . . ?
S2 C2 C3 42.0(3) . . ?
S1 C2 C3 23.2(3) . . ?
C2 C2 C3 90.7(6) 2_655 . ?
C1 C2 C3 113.2(5) 2_655 . ?
S4 C2 C3 73.1(3) 2_655 . ?
S3 C2 C3 80.5(4) 2_655 . ?
C5 C2 C3 102.4(4) 2 . ?
C6 C2 C3 99.1(4) 2 . ?
C8B C2 C3 81.5(3) 2 . ?
S6A C2 C3 81.5(3) 2 . ?
C1 C2 C4 10.5(7) . . ?
S4 C2 C4 111.4(6) . . ?
S3 C2 C4 132.0(7) . . ?
C6 C2 C4 154.1(6) . . ?
C5 C2 C4 173.8(6) . . ?
S2 C2 C4 22.7(3) . . ?
S1 C2 C4 42.6(3) . . ?
C2 C2 C4 90.7(6) 2_655 . ?
C1 C2 C4 113.0(5) 2_655 . ?
S4 C2 C4 80.9(4) 2_655 . ?
S3 C2 C4 72.7(3) 2_655 . ?
C5 C2 C4 99.1(4) 2 . ?
C6 C2 C4 102.7(4) 2 . ?
C8B C2 C4 74.2(3) 2 . ?
S6A C2 C4 74.2(3) 2 . ?
C3 C2 C4 19.4(3) . . ?
C1 C2 S6B 80.4(8) . 2 ?
S4 C2 S6B 113.8(6) . 2 ?
S3 C2 S6B 75.8(5) . 2 ?
C6 C2 S6B 103.0(6) . 2 ?
C5 C2 S6B 91.2(5) . 2 ?
S2 C2 S6B 92.8(4) . 2 ?
S1 C2 S6B 69.5(3) . 2 ?
C2 C2 S6B 155.8(7) 2_655 2 ?
C1 C2 S6B 155.3(5) 2_655 2 ?
S4 C2 S6B 128.3(4) 2_655 2 ?
S3 C2 S6B 156.0(4) 2_655 2 ?
C5 C2 S6B 38.6(3) 2 2 ?
C6 C2 S6B 24.4(2) 2 2 ?
C8B C2 S6B 43.9(2) 2 2 ?
S6A C2 S6B 43.9(2) 2 2 ?
C3 C2 S6B 76.0(4) . 2 ?
C4 C2 S6B 83.4(4) . 2 ?
C1 C2 C8A 80.4(8) . 2 ?
S4 C2 C8A 113.8(6) . 2 ?
S3 C2 C8A 75.8(5) . 2 ?
C6 C2 C8A 103.0(6) . 2 ?
C5 C2 C8A 91.2(5) . 2 ?
S2 C2 C8A 92.8(4) . 2 ?
S1 C2 C8A 69.5(3) . 2 ?
C2 C2 C8A 155.8(7) 2_655 2 ?
C1 C2 C8A 155.3(5) 2_655 2 ?
S4 C2 C8A 128.3(4) 2_655 2 ?
S3 C2 C8A 156.0(4) 2_655 2 ?
C5 C2 C8A 38.6(3) 2 2 ?
C6 C2 C8A 24.4(2) 2 2 ?
C8B C2 C8A 43.9(2) 2 2 ?
S6A C2 C8A 43.9(2) 2 2 ?
C3 C2 C8A 76.0(4) . 2 ?
C4 C2 C8A 83.4(4) . 2 ?
S6B C2 C8A 0.0(4) 2 2 ?
C4 C3 S5A 116.6(11) . . ?
C4 C3 S1 118.3(11) . . ?
S5A C3 S1 125.0(9) . . ?
C4 C3 C9 72.5(10) . . ?
S5A C3 C9 44.9(6) . . ?
S1 C3 C9 167.3(9) . . ?
C4 C3 C1 75.3(9) . . ?
S5A C3 C1 168.0(9) . . ?
S1 C3 C1 43.0(4) . . ?
C9 C3 C1 147.0(9) . . ?
C4 C3 C7A 35.1(8) . . ?
S5A C3 C7A 81.5(6) . . ?
S1 C3 C7A 153.3(8) . . ?
C9 C3 C7A 38.3(5) . . ?
C1 C3 C7A 110.4(6) . . ?
C4 C3 S2 35.9(7) . . ?
S5A C3 S2 152.5(8) . . ?
S1 C3 S2 82.5(5) . . ?
C9 C3 S2 108.1(7) . . ?
C1 C3 S2 39.4(4) . . ?
C7A C3 S2 71.0(4) . . ?
C4 C3 O4 169.7(11) . 1_554 ?
S5A C3 O4 60.8(5) . 1_554 ?
S1 C3 O4 64.9(5) . 1_554 ?
C9 C3 O4 105.7(7) . 1_554 ?
C1 C3 O4 107.3(6) . 1_554 ?
C7A C3 O4 140.4(6) . 1_554 ?
S2 C3 O4 145.8(6) . 1_554 ?
C4 C3 S6B 102.5(10) . 2_655 ?
S5A C3 S6B 84.5(5) . 2_655 ?
S1 C3 S6B 83.1(5) . 2_655 ?
C9 C3 S6B 101.6(7) . 2_655 ?
C1 C3 S6B 92.1(5) . 2_655 ?
C7A C3 S6B 98.8(5) . 2_655 ?
S2 C3 S6B 99.8(4) . 2_655 ?
O4 C3 S6B 67.7(5) 1_554 2_655 ?
C4 C3 C8A 102.5(10) . 2_655 ?
S5A C3 C8A 84.5(5) . 2_655 ?
S1 C3 C8A 83.1(5) . 2_655 ?
C9 C3 C8A 101.6(7) . 2_655 ?
C1 C3 C8A 92.1(5) . 2_655 ?
C7A C3 C8A 98.8(5) . 2_655 ?
S2 C3 C8A 99.8(4) . 2_655 ?
O4 C3 C8A 67.7(5) 1_554 2_655 ?
S6B C3 C8A 0.0(4) 2_655 2_655 ?
C4 C3 C10 81.6(9) . 2_655 ?
S5A C3 C10 80.1(6) . 2_655 ?
S1 C3 C10 106.6(6) . 2_655 ?
C9 C3 C10 80.6(6) . 2_655 ?
C1 C3 C10 101.7(6) . 2_655 ?
C7A C3 C10 72.7(5) . 2_655 ?
S2 C3 C10 91.9(5) . 2_655 ?
O4 C3 C10 88.1(5) 1_554 2_655 ?
S6B C3 C10 26.0(3) 2_655 2_655 ?
C8A C3 C10 26.0(3) 2_655 2_655 ?
C4 C3 C6 90.4(9) . 2_655 ?
S5A C3 C6 109.8(6) . 2_655 ?
S1 C3 C6 69.2(5) . 2_655 ?
C9 C3 C6 119.3(7) . 2_655 ?
C1 C3 C6 67.3(5) . 2_655 ?
C7A C3 C6 101.6(5) . 2_655 ?
S2 C3 C6 77.1(4) . 2_655 ?
O4 C3 C6 81.7(5) 1_554 2_655 ?
S6B C3 C6 25.3(3) 2_655 2_655 ?
C8A C3 C6 25.3(3) 2_655 2_655 ?
C10 C3 C6 38.9(3) 2_655 2_655 ?
C4 C3 C2 80.1(9) . . ?
S5A C3 C2 163.2(7) . . ?
S1 C3 C2 38.2(4) . . ?
C9 C3 C2 151.6(8) . . ?
C1 C3 C2 4.9(4) . . ?
C7A C3 C2 115.2(5) . . ?
S2 C3 C2 44.3(3) . . ?
O4 C3 C2 102.6(5) 1_554 . ?
S6B C3 C2 91.6(4) 2_655 . ?
C8A C3 C2 91.6(4) 2_655 . ?
C10 C3 C2 103.3(4) 2_655 . ?
C6 C3 C2 67.5(4) 2_655 . ?
C3 C4 C7A 118.0(12) . . ?
C3 C4 S2 117.7(11) . . ?
C7A C4 S2 124.2(10) . . ?
C3 C4 C9 76.7(10) . . ?
C7A C4 C9 42.6(7) . . ?
S2 C4 C9 163.8(10) . . ?
C3 C4 C1 74.8(9) . . ?
C7A C4 C1 166.7(10) . . ?
S2 C4 C1 42.9(5) . . ?
C9 C4 C1 150.7(9) . . ?
C3 C4 S5A 36.5(7) . . ?
C7A C4 S5A 81.6(6) . . ?
S2 C4 S5A 154.2(9) . . ?
C9 C4 S5A 40.8(6) . . ?
C1 C4 S5A 111.3(7) . . ?
C3 C4 S1 35.7(7) . . ?
C7A C4 S1 153.6(9) . . ?
S2 C4 S1 82.1(6) . . ?
C9 C4 S1 112.1(8) . . ?
C1 C4 S1 39.2(4) . . ?
S5A C4 S1 72.2(4) . . ?
C3 C4 O2 114.2(10) . 2_565 ?
C7A C4 O2 81.2(7) . 2_565 ?
S2 C4 O2 79.3(6) . 2_565 ?
C9 C4 O2 88.2(7) . 2_565 ?
C1 C4 O2 97.0(6) . 2_565 ?
S5A C4 O2 109.3(5) . 2_565 ?
S1 C4 O2 110.0(6) . 2_565 ?
C3 C4 C8B 102.1(9) . 2_655 ?
C7A C4 C8B 80.4(7) . 2_655 ?
S2 C4 C8B 85.6(6) . 2_655 ?
C9 C4 C8B 98.9(7) . 2_655 ?
C1 C4 C8B 93.9(5) . 2_655 ?
S5A C4 C8B 98.6(5) . 2_655 ?
S1 C4 C8B 100.3(4) . 2_655 ?
O2 C4 C8B 143.6(6) 2_565 2_655 ?
C3 C4 S6A 102.1(9) . 2_655 ?
C7A C4 S6A 80.4(7) . 2_655 ?
S2 C4 S6A 85.6(6) . 2_655 ?
C9 C4 S6A 98.9(7) . 2_655 ?
C1 C4 S6A 93.9(5) . 2_655 ?
S5A C4 S6A 98.6(5) . 2_655 ?
S1 C4 S6A 100.3(4) . 2_655 ?
O2 C4 S6A 143.6(6) 2_565 2_655 ?
C8B C4 S6A 0.0(2) 2_655 2_655 ?
C3 C4 C10 77.9(9) . 2_655 ?
C7A C4 C10 80.2(7) . 2_655 ?
S2 C4 C10 108.8(7) . 2_655 ?
C9 C4 C10 80.3(7) . 2_655 ?
C1 C4 C10 100.4(6) . 2_655 ?
S5A C4 C10 71.0(4) . 2_655 ?
S1 C4 C10 88.4(5) . 2_655 ?
O2 C4 C10 161.1(6) 2_565 2_655 ?
C8B C4 C10 27.8(3) 2_655 2_655 ?
S6A C4 C10 27.8(3) 2_655 2_655 ?
C3 C4 C5 90.0(9) . 2_655 ?
C7A C4 C5 107.1(8) . 2_655 ?
S2 C4 C5 70.2(5) . 2_655 ?
C9 C4 C5 119.5(7) . 2_655 ?
C1 C4 C5 67.7(5) . 2_655 ?
S5A C4 C5 102.9(5) . 2_655 ?
S1 C4 C5 76.7(4) . 2_655 ?
O2 C4 C5 147.6(5) 2_565 2_655 ?
C8B C4 C5 26.7(2) 2_655 2_655 ?
S6A C4 C5 26.7(2) 2_655 2_655 ?
C10 C4 C5 39.3(3) 2_655 2_655 ?
C3 C4 C2 80.5(9) . . ?
C7A C4 C2 161.3(8) . . ?
S2 C4 C2 37.3(4) . . ?
C9 C4 C2 155.9(8) . . ?
C1 C4 C2 5.7(4) . . ?
S5A C4 C2 117.0(5) . . ?
S1 C4 C2 44.8(3) . . ?
O2 C4 C2 94.2(5) 2_565 . ?
C8B C4 C2 93.4(4) 2_655 . ?
S6A C4 C2 93.4(4) 2_655 . ?
C10 C4 C2 102.5(5) 2_655 . ?
C5 C4 C2 67.8(4) 2_655 . ?
C6 C5 S6A 118.0(11) . . ?
C6 C5 S3 117.6(10) . . ?
S6A C5 S3 124.4(8) . . ?
C6 C5 C10 72.9(9) . . ?
S6A C5 C10 45.4(5) . . ?
S3 C5 C10 168.9(8) . . ?
C6 C5 C8A 34.8(7) . . ?
S6A C5 C8A 83.2(6) . . ?
S3 C5 C8A 152.4(7) . . ?
C10 C5 C8A 38.2(5) . . ?
C6 C5 C2 74.5(9) . . ?
S6A C5 C2 167.3(8) . . ?
S3 C5 C2 43.1(4) . . ?
C10 C5 C2 147.3(8) . . ?
C8A C5 C2 109.3(6) . . ?
C6 C5 S4 35.4(7) . . ?
S6A C5 S4 153.4(7) . . ?
S3 C5 S4 82.2(5) . . ?
C10 C5 S4 108.2(6) . . ?
C8A C5 S4 70.2(4) . . ?
C2 C5 S4 39.2(4) . . ?
C6 C5 O2 167.8(10) . 2 ?
S6A C5 O2 65.6(5) . 2 ?
S3 C5 O2 59.9(5) . 2 ?
C10 C5 O2 110.7(6) . 2 ?
C8A C5 O2 146.4(6) . 2 ?
C2 C5 O2 101.7(6) . 2 ?
S4 C5 O2 139.8(5) . 2 ?
C6 C5 S2 102.4(9) . 2_655 ?
S6A C5 S2 90.7(5) . 2_655 ?
S3 C5 S2 78.5(5) . 2_655 ?
C10 C5 S2 96.2(6) . 2_655 ?
C8A C5 S2 104.2(5) . 2_655 ?
C2 C5 S2 88.2(5) . 2_655 ?
S4 C5 S2 96.6(4) . 2_655 ?
O2 C5 S2 89.0(4) 2 2_655 ?
C6 C5 C1 78.5(9) . 2_655 ?
S6A C5 C1 114.8(6) . 2_655 ?
S3 C5 C1 77.1(5) . 2_655 ?
C10 C5 C1 102.8(6) . 2_655 ?
C8A C5 C1 92.5(5) . 2_655 ?
C2 C5 C1 67.9(5) . 2_655 ?
S4 C5 C1 68.8(4) . 2_655 ?
O2 C5 C1 111.2(5) 2 2_655 ?
S2 C5 C1 27.9(2) 2_655 2_655 ?
C6 C5 S4 103.8(9) . 2 ?
S6A C5 S4 81.3(5) . 2 ?
S3 C5 S4 85.1(5) . 2 ?
C10 C5 S4 96.1(5) . 2 ?
C8A C5 S4 100.1(5) . 2 ?
C2 C5 S4 94.1(5) . 2 ?
S4 C5 S4 101.8(4) . 2 ?
O2 C5 S4 64.5(4) 2 2 ?
S2 C5 S4 153.3(4) 2_655 2 ?
C1 C5 S4 160.7(4) 2_655 2 ?
C6 C5 C4 89.7(9) . 2_655 ?
S6A C5 C4 75.4(5) . 2_655 ?
S3 C5 C4 105.8(6) . 2_655 ?
C10 C5 C4 69.3(5) . 2_655 ?
C8A C5 C4 80.0(5) . 2_655 ?
C2 C5 C4 108.1(6) . 2_655 ?
S4 C5 C4 100.3(5) . 2_655 ?
O2 C5 C4 102.5(5) 2 2_655 ?
S2 C5 C4 27.2(3) 2_655 2_655 ?
C1 C5 C4 40.3(3) 2_655 2_655 ?
S4 C5 C4 156.5(5) 2 2_655 ?
C6 C5 C2 81.1(9) . 2 ?
S6A C5 C2 79.6(5) . 2 ?
S3 C5 C2 108.2(6) . 2 ?
C10 C5 C2 75.9(6) . 2 ?
C8A C5 C2 73.3(4) . 2 ?
C2 C5 C2 101.6(5) . 2 ?
S4 C5 C2 91.4(4) . 2 ?
O2 C5 C2 88.4(5) 2 2 ?
S2 C5 C2 170.2(5) 2_655 2 ?
C1 C5 C2 159.0(5) 2_655 2 ?
S4 C5 C2 26.8(2) 2 2 ?
C4 C5 C2 145.2(5) 2_655 2 ?
C6 C5 C1 80.0(8) . . ?
S6A C5 C1 161.8(7) . . ?
S3 C5 C1 37.7(4) . . ?
C10 C5 C1 152.8(6) . . ?
C8A C5 C1 114.7(5) . . ?
C2 C5 C1 5.5(4) . . ?
S4 C5 C1 44.6(3) . . ?
O2 C5 C1 96.2(4) 2 . ?
S2 C5 C1 87.8(4) 2_655 . ?
C1 C5 C1 69.4(4) 2_655 . ?
S4 C5 C1 92.0(4) 2 . ?
C4 C5 C1 109.4(5) 2_655 . ?
C2 C5 C1 101.9(4) 2 . ?
C6 C5 C6 91.2(9) . 2 ?
S6A C5 C6 107.4(6) . 2 ?
S3 C5 C6 70.6(5) . 2 ?
C10 C5 C6 114.4(6) . 2 ?
C8A C5 C6 102.7(5) . 2 ?
C2 C5 C6 68.6(5) . 2 ?
S4 C5 C6 78.5(4) . 2 ?
O2 C5 C6 76.7(4) 2 2 ?
S2 C5 C6 149.1(4) 2_655 2 ?
C1 C5 C6 136.5(5) 2_655 2 ?
S4 C5 C6 26.1(2) 2 2 ?
C4 C5 C6 176.3(5) 2_655 2 ?
C2 C5 C6 38.5(3) 2 2 ?
C1 C5 C6 67.2(4) . 2 ?
C5 C6 C8A 117.3(11) . . ?
C5 C6 S4 118.0(10) . . ?
C8A C6 S4 124.7(9) . . ?
C5 C6 C10 76.0(9) . . ?
C8A C6 C10 41.5(6) . . ?
S4 C6 C10 165.6(9) . . ?
C5 C6 C2 74.9(8) . . ?
C8A C6 C2 167.8(9) . . ?
S4 C6 C2 43.2(4) . . ?
C10 C6 C2 150.8(8) . . ?
C5 C6 S3 35.7(7) . . ?
C8A C6 S3 153.0(8) . . ?
S4 C6 S3 82.4(5) . . ?
C10 C6 S3 111.6(6) . . ?
C2 C6 S3 39.2(4) . . ?
C5 C6 S6A 35.4(7) . . ?
C8A C6 S6A 81.9(6) . . ?
S4 C6 S6A 153.4(7) . . ?
C10 C6 S6A 40.8(4) . . ?
C2 C6 S6A 110.3(6) . . ?
S3 C6 S6A 71.1(4) . . ?
C5 C6 O3 173.9(10) . . ?
C8A C6 O3 65.9(6) . . ?
S4 C6 O3 58.9(5) . . ?
C10 C6 O3 107.4(6) . . ?
C2 C6 O3 101.8(6) . . ?
S3 C6 O3 140.9(6) . . ?
S6A C6 O3 147.3(6) . . ?
C5 C6 S1 104.0(9) . 2_655 ?
C8A C6 S1 89.2(7) . 2_655 ?
S4 C6 S1 78.9(5) . 2_655 ?
C10 C6 S1 95.3(6) . 2_655 ?
C2 C6 S1 89.2(5) . 2_655 ?
S3 C6 S1 97.9(4) . 2_655 ?
S6A C6 S1 105.3(5) . 2_655 ?
O3 C6 S1 81.0(4) . 2_655 ?
C5 C6 C1 80.4(9) . 2_655 ?
C8A C6 C1 113.7(8) . 2_655 ?
S4 C6 C1 76.8(6) . 2_655 ?
C10 C6 C1 104.2(6) . 2_655 ?
C2 C6 C1 68.3(5) . 2_655 ?
S3 C6 C1 69.8(4) . 2_655 ?
S6A C6 C1 94.5(5) . 2_655 ?
O3 C6 C1 103.4(5) . 2_655 ?
S1 C6 C1 28.1(2) 2_655 2_655 ?
C5 C6 S3 101.3(9) . 2 ?
C8A C6 S3 82.8(7) . 2 ?
S4 C6 S3 85.8(5) . 2 ?
C10 C6 S3 94.6(6) . 2 ?
C2 C6 S3 93.5(5) . 2 ?
S3 C6 S3 100.2(4) . 2 ?
S6A C6 S3 97.6(5) . 2 ?
O3 C6 S3 73.6(4) . 2 ?
S1 C6 S3 154.4(4) 2_655 2 ?
C1 C6 S3 160.9(5) 2_655 2 ?
C5 C6 C3 90.0(9) . 2_655 ?
C8A C6 C3 74.4(6) . 2_655 ?
S4 C6 C3 106.5(7) . 2_655 ?
C10 C6 C3 68.7(6) . 2_655 ?
C2 C6 C3 108.6(6) . 2_655 ?
S3 C6 C3 100.4(5) . 2_655 ?
S6A C6 C3 80.1(4) . 2_655 ?
O3 C6 C3 96.0(5) . 2_655 ?
S1 C6 C3 27.6(2) 2_655 2_655 ?
C1 C6 C3 40.3(3) 2_655 2_655 ?
S3 C6 C3 157.2(5) 2 2_655 ?
C5 C6 C2 78.5(9) . 2 ?
C8A C6 C2 81.0(7) . 2 ?
S4 C6 C2 108.8(6) . 2 ?
C10 C6 C2 75.7(6) . 2 ?
C2 C6 C2 100.9(6) . 2 ?
S3 C6 C2 89.8(5) . 2 ?
S6A C6 C2 70.9(4) . 2 ?
O3 C6 C2 97.2(5) . 2 ?
S1 C6 C2 169.9(5) 2_655 2 ?
C1 C6 C2 158.2(5) 2_655 2 ?
S3 C6 C2 26.7(2) 2 2 ?
C3 C6 C2 144.3(5) 2_655 2 ?
C5 C6 C1 80.2(8) . . ?
C8A C6 C1 162.3(8) . . ?
S4 C6 C1 37.8(4) . . ?
C10 C6 C1 156.2(7) . . ?
C2 C6 C1 5.4(4) . . ?
S3 C6 C1 44.6(3) . . ?
S6A C6 C1 115.6(5) . . ?
O3 C6 C1 96.4(5) . . ?
S1 C6 C1 88.7(4) 2_655 . ?
C1 C6 C1 69.7(4) 2_655 . ?
S3 C6 C1 91.7(4) 2 . ?
C3 C6 C1 109.9(5) 2_655 . ?
C2 C6 C1 101.4(4) 2 . ?
C5 C6 C5 88.8(9) . 2 ?
C8A C6 C5 109.0(7) . 2 ?
S4 C6 C5 71.3(5) . 2 ?
C10 C6 C5 114.1(7) . 2 ?
C2 C6 C5 67.9(5) . 2 ?
S3 C6 C5 76.8(4) . 2 ?
S6A C6 C5 100.7(5) . 2 ?
O3 C6 C5 85.1(4) . 2 ?
S1 C6 C5 150.2(5) 2_655 2 ?
C1 C6 C5 136.2(5) 2_655 2 ?
S3 C6 C5 26.2(2) 2 2 ?
C3 C6 C5 176.5(5) 2_655 2 ?
C2 C6 C5 38.4(3) 2 2 ?
C1 C6 C5 66.7(4) . 2 ?
C7A C9 S5A 114.2(10) . . ?
C7A C9 C4 43.0(6) . . ?
S5A C9 C4 74.2(7) . . ?
C7A C9 C3 73.1(7) . . ?
S5A C9 C3 43.8(5) . . ?
C4 C9 C3 30.8(5) . . ?
C7A C9 O1 129.4(12) . 1_564 ?
S5A C9 O1 113.6(9) . 1_564 ?
C4 C9 O1 147.7(10) . 1_564 ?
C3 C9 O1 141.4(9) . 1_564 ?
C7A C9 O3 73.9(8) . 2_665 ?
S5A C9 O3 132.7(10) . 2_665 ?
C4 C9 O3 112.4(8) . 2_665 ?
C3 C9 O3 132.7(8) . 2_665 ?
O1 C9 O3 85.9(6) 1_564 2_665 ?
C7A C9 O1 79.6(9) . 2_565 ?
S5A C9 O1 133.7(9) . 2_565 ?
C4 C9 O1 95.8(8) . 2_565 ?
C3 C9 O1 112.9(7) . 2_565 ?
O1 C9 O1 55.4(5) 1_564 2_565 ?
O3 C9 O1 93.3(6) 2_665 2_565 ?
C7A C9 S6B 157.9(10) . 1_564 ?
S5A C9 S6B 66.0(6) . 1_564 ?
C4 C9 S6B 139.4(9) . 1_564 ?
C3 C9 S6B 109.7(8) . 1_564 ?
O1 C9 S6B 62.3(4) 1_564 1_564 ?
O3 C9 S6B 89.9(5) 2_665 1_564 ?
O1 C9 S6B 117.1(5) 2_565 1_564 ?
C7A C9 C8A 157.9(10) . 1_564 ?
S5A C9 C8A 66.0(6) . 1_564 ?
C4 C9 C8A 139.4(9) . 1_564 ?
C3 C9 C8A 109.7(8) . 1_564 ?
O1 C9 C8A 62.3(4) 1_564 1_564 ?
O3 C9 C8A 89.9(5) 2_665 1_564 ?
O1 C9 C8A 117.1(5) 2_565 1_564 ?
S6B C9 C8A 0.0(4) 1_564 1_564 ?
C7A C9 O4 99.7(9) . 2_565 ?
S5A C9 O4 88.4(7) . 2_565 ?
C4 C9 O4 83.6(7) . 2_565 ?
C3 C9 O4 80.7(6) . 2_565 ?
O1 C9 O4 66.0(5) 1_564 2_565 ?
O3 C9 O4 138.0(7) 2_665 2_565 ?
O1 C9 O4 45.3(4) 2_565 2_565 ?
S6B C9 O4 102.4(5) 1_564 2_565 ?
C8A C9 O4 102.4(5) 1_564 2_565 ?
C7A C9 H9A 108.7 . . ?
S5A C9 H9A 108.7 . . ?
C4 C9 H9A 139.6 . . ?
C3 C9 H9A 139.2 . . ?
O1 C9 H9A 69.9 1_564 . ?
O3 C9 H9A 35.8 2_665 . ?
O1 C9 H9A 107.4 2_565 . ?
S6B C9 H9A 54.2 1_564 . ?
C8A C9 H9A 54.2 1_564 . ?
O4 C9 H9A 135.9 2_565 . ?
C7A C9 H9B 108.7 . . ?
S5A C9 H9B 108.7 . . ?
C4 C9 H9B 109.3 . . ?
C3 C9 H9B 110.1 . . ?
O1 C9 H9B 38.6 1_564 . ?
O3 C9 H9B 112.1 2_665 . ?
O1 C9 H9B 31.4 2_565 . ?
S6B C9 H9B 91.2 1_564 . ?
C8A C9 H9B 91.2 1_564 . ?
O4 C9 H9B 29.4 2_565 . ?
H9A C9 H9B 107.6 . . ?
C8A C10 S6A 114.6(9) . . ?
C8A C10 C6 40.7(5) . . ?
S6A C10 C6 74.5(6) . . ?
C8A C10 C5 71.7(7) . . ?
S6A C10 C5 43.5(5) . . ?
C6 C10 C5 31.1(5) . . ?
C8A C10 O2 165.5(10) . 1_545 ?
S6A C10 O2 73.2(6) . 1_545 ?
C6 C10 O2 147.2(7) . 1_545 ?
C5 C10 O2 116.7(7) . 1_545 ?
C8A C10 C7B 75.0(6) . 1_546 ?
S6A C10 C7B 167.3(8) . 1_546 ?
C6 C10 C7B 115.7(7) . 1_546 ?
C5 C10 C7B 146.7(7) . 1_546 ?
O2 C10 C7B 95.7(5) 1_545 1_546 ?
C8A C10 S5A 75.0(6) . 1_546 ?
S6A C10 S5A 167.3(8) . 1_546 ?
C6 C10 S5A 115.7(7) . 1_546 ?
C5 C10 S5A 146.7(7) . 1_546 ?
O2 C10 S5A 95.7(5) 1_545 1_546 ?
C7B C10 S5A 0.0(3) 1_546 1_546 ?
C8A C10 O4 124.0(8) . 1_545 ?
S6A C10 O4 121.4(7) . 1_545 ?
C6 C10 O4 163.1(8) . 1_545 ?
C5 C10 O4 163.2(8) . 1_545 ?
O2 C10 O4 49.6(4) 1_545 1_545 ?
C7B C10 O4 49.6(3) 1_546 1_545 ?
S5A C10 O4 49.6(3) 1_546 1_545 ?
C8A C10 C1 86.0(7) . 2 ?
S6A C10 C1 81.9(6) . 2 ?
C6 C10 C1 87.0(6) . 2 ?
C5 C10 C1 85.7(6) . 2 ?
O2 C10 C1 83.0(5) 1_545 2 ?
C7B C10 C1 90.8(5) 1_546 2 ?
S5A C10 C1 90.8(5) 1_546 2 ?
O4 C10 C1 100.4(6) 1_545 2 ?
C8A C10 C3 77.0(7) . 2_655 ?
S6A C10 C3 94.3(7) . 2_655 ?
C6 C10 C3 72.4(6) . 2_655 ?
C5 C10 C3 77.8(5) . 2_655 ?
O2 C10 C3 115.6(6) 1_545 2_655 ?
C7B C10 C3 96.2(5) 1_546 2_655 ?
S5A C10 C3 96.2(5) 1_546 2_655 ?
O4 C10 C3 99.0(6) 1_545 2_655 ?
C1 C10 C3 159.2(5) 2 2_655 ?
C8A C10 C4 93.5(8) . 2_655 ?
S6A C10 C4 76.3(6) . 2_655 ?
C6 C10 C4 77.3(6) . 2_655 ?
C5 C10 C4 71.4(5) . 2_655 ?
O2 C10 C4 100.4(6) 1_545 2_655 ?
C7B C10 C4 112.4(5) 1_546 2_655 ?
S5A C10 C4 112.4(5) 1_546 2_655 ?
O4 C10 C4 99.8(6) 1_545 2_655 ?
C1 C10 C4 155.9(5) 2 2_655 ?
C3 C10 C4 20.5(3) 2_655 2_655 ?
C8A C10 C7B 81.9(7) . 2_655 ?
S6A C10 C7B 116.6(7) . 2_655 ?
C6 C10 C7B 93.4(6) . 2_655 ?
C5 C10 C7B 104.3(6) . 2_655 ?
O2 C10 C7B 106.1(5) 1_545 2_655 ?
C7B C10 C7B 71.9(3) 1_546 2_655 ?
S5A C10 C7B 71.9(3) 1_546 2_655 ?
O4 C10 C7B 74.7(5) 1_545 2_655 ?
C1 C10 C7B 160.9(6) 2 2_655 ?
C3 C10 C7B 26.8(3) 2_655 2_655 ?
C4 C10 C7B 40.6(3) 2_655 2_655 ?
C8A C10 S5A 81.9(7) . 2_655 ?
S6A C10 S5A 116.6(7) . 2_655 ?
C6 C10 S5A 93.4(6) . 2_655 ?
C5 C10 S5A 104.3(6) . 2_655 ?
O2 C10 S5A 106.1(5) 1_545 2_655 ?
C7B C10 S5A 71.9(3) 1_546 2_655 ?
S5A C10 S5A 71.9(3) 1_546 2_655 ?
O4 C10 S5A 74.7(5) 1_545 2_655 ?
C1 C10 S5A 160.9(6) 2 2_655 ?
C3 C10 S5A 26.8(3) 2_655 2_655 ?
C4 C10 S5A 40.6(3) 2_655 2_655 ?
C7B C10 S5A 0.0(3) 2_655 2_655 ?
C8A C10 C7A 117.1(8) . 2_655 ?
S6A C10 C7A 76.9(6) . 2_655 ?
C6 C10 C7A 102.2(6) . 2_655 ?
C5 C10 C7A 89.6(6) . 2_655 ?
O2 C10 C7A 75.9(5) 1_545 2_655 ?
C7B C10 C7A 106.9(4) 1_546 2_655 ?
S5A C10 C7A 106.9(4) 1_546 2_655 ?
O4 C10 C7A 77.9(5) 1_545 2_655 ?
C1 C10 C7A 153.5(6) 2 2_655 ?
C3 C10 C7A 40.2(3) 2_655 2_655 ?
C4 C10 C7A 25.7(3) 2_655 2_655 ?
C7B C10 C7A 44.6(3) 2_655 2_655 ?
S5A C10 C7A 44.6(3) 2_655 2_655 ?
C8A C10 S5B 117.1(8) . 2_655 ?
S6A C10 S5B 76.9(6) . 2_655 ?
C6 C10 S5B 102.2(6) . 2_655 ?
C5 C10 S5B 89.6(6) . 2_655 ?
O2 C10 S5B 75.9(5) 1_545 2_655 ?
C7B C10 S5B 106.9(4) 1_546 2_655 ?
S5A C10 S5B 106.9(4) 1_546 2_655 ?
O4 C10 S5B 77.9(5) 1_545 2_655 ?
C1 C10 S5B 153.5(6) 2 2_655 ?
C3 C10 S5B 40.2(3) 2_655 2_655 ?
C4 C10 S5B 25.7(3) 2_655 2_655 ?
C7B C10 S5B 44.6(3) 2_655 2_655 ?
S5A C10 S5B 44.6(3) 2_655 2_655 ?
C7A C10 S5B 0.0(4) 2_655 2_655 ?
C8A C10 Re 150.3(8) . 1_545 ?
S6A C10 Re 95.0(6) . 1_545 ?
C6 C10 Re 167.1(7) . 1_545 ?
C5 C10 Re 137.5(7) . 1_545 ?
O2 C10 Re 25.7(3) 1_545 1_545 ?
C7B C10 Re 75.8(3) 1_546 1_545 ?
S5A C10 Re 75.8(3) 1_546 1_545 ?
O4 C10 Re 26.4(2) 1_545 1_545 ?
C1 C10 Re 99.3(4) 2 1_545 ?
C3 C10 Re 101.4(4) 2_655 1_545 ?
C4 C10 Re 93.0(4) 2_655 1_545 ?
C7B C10 Re 84.4(3) 2_655 1_545 ?
S5A C10 Re 84.4(3) 2_655 1_545 ?
C7A C10 Re 67.4(3) 2_655 1_545 ?
S5B C10 Re 67.4(3) 2_655 1_545 ?
C8A C10 H10A 108.6 . . ?
S6A C10 H10A 108.6 . . ?
C6 C10 H10A 131.2 . . ?
C5 C10 H10A 131.9 . . ?
O2 C10 H10A 56.9 1_545 . ?
C7B C10 H10A 59.2 1_546 . ?
S5A C10 H10A 59.2 1_546 . ?
O4 C10 H10A 53.1 1_545 . ?
C1 C10 H10A 47.5 2 . ?
C3 C10 H10A 150.3 2_655 . ?
C4 C10 H10A 151.5 2_655 . ?
C7B C10 H10A 123.6 2_655 . ?
S5A C10 H10A 123.6 2_655 . ?
C7A C10 H10A 126.3 2_655 . ?
S5B C10 H10A 126.3 2_655 . ?
Re C10 H10A 59.0 1_545 . ?
C8A C10 H10B 108.6 . . ?
S6A C10 H10B 108.6 . . ?
C6 C10 H10B 117.6 . . ?
C5 C10 H10B 117.9 . . ?
O2 C10 H10B 78.7 1_545 . ?
C7B C10 H10B 74.3 1_546 . ?
S5A C10 H10B 74.3 1_546 . ?
O4 C10 H10B 54.5 1_545 . ?
C1 C10 H10B 154.9 2 . ?
C3 C10 H10B 45.3 2_655 . ?
C4 C10 H10B 46.5 2_655 . ?
C7B C10 H10B 27.4 2_655 . ?
S5A C10 H10B 27.4 2_655 . ?
C7A C10 H10B 32.6 2_655 . ?
S5B C10 H10B 32.6 2_655 . ?
Re C10 H10B 57.9 1_545 . ?
H10A C10 H10B 107.6 . . ?
C3 S5A C9 91.4(8) . . ?
C3 S5A C4 26.9(6) . . ?
C9 S5A C4 65.1(7) . . ?
C3 S5A C7A 62.0(5) . . ?
C9 S5A C7A 31.8(6) . . ?
C4 S5A C7A 35.1(4) . . ?
C3 S5A O4 87.9(6) . 1_554 ?
C9 S5A O4 179.3(7) . 1_554 ?
C4 S5A O4 114.2(5) . 1_554 ?
C7A S5A O4 147.5(4) . 1_554 ?
C3 S5A S1 27.7(5) . . ?
C9 S5A S1 118.6(6) . . ?
C4 S5A S1 54.5(4) . . ?
C7A S5A S1 89.6(2) . . ?
O4 S5A S1 60.7(3) 1_554 . ?
C3 S5A C8A 175.9(6) . 1_564 ?
C9 S5A C8A 85.5(6) . 1_564 ?
C4 S5A C8A 149.5(4) . 1_564 ?
C7A S5A C8A 114.4(3) . 1_564 ?
O4 S5A C8A 95.2(4) 1_554 1_564 ?
S1 S5A C8A 155.8(3) . 1_564 ?
C3 S5A C10 155.2(6) . 1_564 ?
C9 S5A C10 113.4(6) . 1_564 ?
C4 S5A C10 176.0(5) . 1_564 ?
C7A S5A C10 142.4(4) . 1_564 ?
O4 S5A C10 67.3(4) 1_554 1_564 ?
S1 S5A C10 127.6(3) . 1_564 ?
C8A S5A C10 28.2(3) 1_564 1_564 ?
C3 S5A C10 73.1(5) . 2_655 ?
C9 S5A C10 87.1(7) . 2_655 ?
C4 S5A C10 68.3(4) . 2_655 ?
C7A S5A C10 68.1(3) . 2_655 ?
O4 S5A C10 92.6(5) 1_554 2_655 ?
S1 S5A C10 81.1(3) . 2_655 ?
C8A S5A C10 104.2(3) 1_564 2_655 ?
C10 S5A C10 108.1(3) 1_564 2_655 ?
C3 S5A C8A 69.3(5) . 2_655 ?
C9 S5A C8A 111.5(7) . 2_655 ?
C4 S5A C8A 76.6(4) . 2_655 ?
C7A S5A C8A 88.5(3) . 2_655 ?
O4 S5A C8A 68.2(4) 1_554 2_655 ?
S1 S5A C8A 66.01(19) . 2_655 ?
C8A S5A C8A 109.5(2) 1_564 2_655 ?
C10 S5A C8A 101.0(3) 1_564 2_655 ?
C10 S5A C8A 24.8(3) 2_655 2_655 ?
C9 C7A C4 94.4(10) . . ?
C9 C7A C3 68.6(8) . . ?
C4 C7A C3 26.8(6) . . ?
C9 C7A S5A 34.0(7) . . ?
C4 C7A S5A 63.3(6) . . ?
C3 C7A S5A 36.5(3) . . ?
C9 C7A S2 122.1(8) . . ?
C4 C7A S2 28.5(6) . . ?
C3 C7A S2 55.3(4) . . ?
S5A C7A S2 91.7(3) . . ?
C9 C7A O3 76.9(8) . 2_665 ?
C4 C7A O3 152.1(7) . 2_665 ?
C3 C7A O3 131.7(6) . 2_665 ?
S5A C7A O3 99.4(4) . 2_665 ?
S2 C7A O3 153.7(4) . 2_665 ?
C9 C7A O2 98.0(8) . 2_565 ?
C4 C7A O2 71.2(6) . 2_565 ?
C3 C7A O2 83.0(5) . 2_565 ?
S5A C7A O2 99.3(4) . 2_565 ?
S2 C7A O2 64.3(3) . 2_565 ?
O3 C7A O2 135.8(5) 2_665 2_565 ?
C9 C7A O1 73.7(8) . 2_565 ?
C4 C7A O1 110.8(7) . 2_565 ?
C3 C7A O1 108.4(5) . 2_565 ?
S5A C7A O1 97.8(4) . 2_565 ?
S2 C7A O1 109.7(3) . 2_565 ?
O3 C7A O1 92.4(4) 2_665 2_565 ?
O2 C7A O1 45.4(3) 2_565 2_565 ?
C9 C7A S2 172.8(8) . 2_665 ?
C4 C7A S2 92.7(6) . 2_665 ?
C3 C7A S2 118.2(4) . 2_665 ?
S5A C7A S2 151.7(3) . 2_665 ?
S2 C7A S2 65.1(2) . 2_665 ?
O3 C7A S2 96.2(4) 2_665 2_665 ?
O2 C7A S2 85.6(3) 2_565 2_665 ?
O1 C7A S2 105.0(3) 2_565 2_665 ?
C9 C7A S4 121.6(8) . 2_665 ?
C4 C7A S4 143.5(7) . 2_665 ?
C3 C7A S4 163.8(4) . 2_665 ?
S5A C7A S4 148.0(3) . 2_665 ?
S2 C7A S4 116.3(3) . 2_665 ?
O3 C7A S4 48.7(3) 2_665 2_665 ?
O2 C7A S4 106.5(3) 2_565 2_665 ?
O1 C7A S4 87.3(3) 2_565 2_665 ?
S2 C7A S4 51.24(15) 2_665 2_665 ?
C9 C7A C10 87.7(8) . 2_655 ?
C4 C7A C10 74.1(6) . 2_655 ?
C3 C7A C10 67.1(4) . 2_655 ?
S5A C7A C10 67.2(3) . 2_655 ?
S2 C7A C10 83.5(3) . 2_655 ?
O3 C7A C10 79.0(4) 2_665 2_655 ?
O2 C7A C10 145.2(4) 2_565 2_655 ?
O1 C7A C10 160.9(4) 2_565 2_655 ?
S2 C7A C10 93.0(3) 2_665 2_655 ?
S4 C7A C10 99.4(3) 2_665 2_655 ?
C9 C7A S6A 114.8(8) . 2_655 ?
C4 C7A S6A 74.0(6) . 2_655 ?
C3 C7A S6A 79.6(4) . 2_655 ?
S5A C7A S6A 91.7(3) . 2_655 ?
S2 C7A S6A 70.2(2) . 2_655 ?
O3 C7A S6A 85.6(4) 2_665 2_655 ?
O2 C7A S6A 133.4(3) 2_565 2_655 ?
O1 C7A S6A 170.5(4) 2_565 2_655 ?
S2 C7A S6A 66.03(18) 2_665 2_655 ?
S4 C7A S6A 84.4(2) 2_665 2_655 ?
C10 C7A S6A 27.1(3) 2_655 2_655 ?
C9 C7A H7A1 112.9 . . ?
C4 C7A H7A1 112.8 . . ?
C3 C7A H7A1 129.0 . . ?
S5A C7A H7A1 135.8 . . ?
S2 C7A H7A1 93.5 . . ?
O3 C7A H7A1 94.9 2_665 . ?
O2 C7A H7A1 46.0 2_565 . ?
O1 C7A H7A1 39.7 2_565 . ?
S2 C7A H7A1 65.3 2_665 . ?
S4 C7A H7A1 61.5 2_665 . ?
C10 C7A H7A1 156.9 2_655 . ?
S6A C7A H7A1 131.1 2_655 . ?
C9 C7A H7A2 112.8 . . ?
C4 C7A H7A2 112.9 . . ?
C3 C7A H7A2 115.3 . . ?
S5A C7A H7A2 111.0 . . ?
S2 C7A H7A2 103.4 . . ?
O3 C7A H7A2 50.4 2_665 . ?
O2 C7A H7A2 148.0 2_565 . ?
O1 C7A H7A2 135.0 2_565 . ?
S2 C7A H7A2 62.8 2_665 . ?
S4 C7A H7A2 50.3 2_665 . ?
C10 C7A H7A2 49.1 2_655 . ?
S6A C7A H7A2 39.0 2_655 . ?
H7A1 C7A H7A2 110.3 . . ?
C5 S6A C10 91.1(7) . . ?
C5 S6A C6 26.6(5) . . ?
C10 S6A C6 64.7(6) . . ?
C5 S6A C8A 60.4(5) . . ?
C10 S6A C8A 31.3(5) . . ?
C6 S6A C8A 33.8(3) . . ?
C5 S6A S3 27.8(5) . . ?
C10 S6A S3 118.8(5) . . ?
C6 S6A S3 54.4(3) . . ?
C8A S6A S3 88.3(2) . . ?
C5 S6A O2 164.5(6) . 1_545 ?
C10 S6A O2 73.6(6) . 1_545 ?
C6 S6A O2 137.9(4) . 1_545 ?
C8A S6A O2 104.1(4) . 1_545 ?
S3 S6A O2 167.6(3) . 1_545 ?
C5 S6A O2 84.7(5) . 2 ?
C10 S6A O2 172.2(6) . 2 ?
C6 S6A O2 110.6(4) . 2 ?
C8A S6A O2 143.0(3) . 2 ?
S3 S6A O2 57.5(3) . 2 ?
O2 S6A O2 110.2(3) 1_545 2 ?
C5 S6A S6A 138.8(5) . 2_545 ?
C10 S6A S6A 128.9(6) . 2_545 ?
C6 S6A S6A 162.2(4) . 2_545 ?
C8A S6A S6A 156.2(3) . 2_545 ?
S3 S6A S6A 111.9(2) . 2_545 ?
O2 S6A S6A 55.8(3) 1_545 2_545 ?
O2 S6A S6A 54.3(3) 2 2_545 ?
C5 S6A C4 77.9(5) . 2_655 ?
C10 S6A C4 75.8(6) . 2_655 ?
C6 S6A C4 75.5(4) . 2_655 ?
C8A S6A C4 76.7(3) . 2_655 ?
S3 S6A C4 83.6(3) . 2_655 ?
O2 S6A C4 100.3(4) 1_545 2_655 ?
O2 S6A C4 109.6(4) 2 2_655 ?
S6A S6A C4 116.8(3) 2_545 2_655 ?
C5 S6A S2 116.0(5) . 2 ?
C10 S6A S2 83.5(6) . 2 ?
C6 S6A S2 107.5(4) . 2 ?
C8A S6A S2 92.4(2) . 2 ?
S3 S6A S2 118.37(17) . 2 ?
O2 S6A S2 60.7(3) 1_545 2 ?
O2 S6A S2 92.4(3) 2 2 ?
S6A S6A S2 67.21(16) 2_545 2 ?
C4 S6A S2 155.5(3) 2_655 2 ?
C5 S6A C7A 103.6(5) . 2_655 ?
C10 S6A C7A 76.0(6) . 2_655 ?
C6 S6A C7A 98.7(4) . 2_655 ?
C8A S6A C7A 89.9(3) . 2_655 ?
S3 S6A C7A 106.0(2) . 2_655 ?
O2 S6A C7A 75.8(3) 1_545 2_655 ?
O2 S6A C7A 111.4(3) 2 2_655 ?
S6A S6A C7A 96.2(2) 2_545 2_655 ?
C4 S6A C7A 25.6(3) 2_655 2_655 ?
S2 S6A C7A 135.61(19) 2 2_655 ?
C5 S6A C1 92.5(5) . 2 ?
C10 S6A C1 70.6(6) . 2 ?
C6 S6A C1 81.0(4) . 2 ?
C8A S6A C1 69.3(3) . 2 ?
S3 S6A C1 103.5(2) . 2 ?
O2 S6A C1 80.1(4) 1_545 2 ?
O2 S6A C1 102.9(4) 2 2 ?
S6A S6A C1 92.8(3) 2_545 2 ?
C4 S6A C1 144.9(3) 2_655 2 ?
S2 S6A C1 26.5(2) 2 2 ?
C7A S6A C1 143.1(3) 2_655 2 ?
C5 S6A C2 74.2(5) . 2 ?
C10 S6A C2 81.1(6) . 2 ?
C6 S6A C2 68.8(4) . 2 ?
C8A S6A C2 68.8(3) . 2 ?
S3 S6A C2 82.8(3) . 2 ?
O2 S6A C2 100.2(4) 1_545 2 ?
O2 S6A C2 91.4(4) 2 2 ?
S6A S6A C2 100.1(3) 2_545 2 ?
C4 S6A C2 143.2(3) 2_655 2 ?
S2 S6A C2 41.9(2) 2 2 ?
C7A S6A C2 157.0(3) 2_655 2 ?
C1 S6A C2 20.7(3) 2 2 ?
C5 S6A S4 72.4(5) . 2 ?
C10 S6A S4 107.0(6) . 2 ?
C6 S6A S4 79.2(3) . 2 ?
C8A S6A S4 90.8(2) . 2 ?
S3 S6A S4 68.86(14) . 2 ?
O2 S6A S4 109.0(3) 1_545 2 ?
O2 S6A S4 65.4(3) 2 2 ?
S6A S6A S4 85.15(18) 2_545 2 ?
C4 S6A S4 150.2(3) 2_655 2 ?
S2 S6A S4 49.51(11) 2 2 ?
C7A S6A S4 174.78(19) 2_655 2 ?
C1 S6A S4 41.5(2) 2 2 ?
C2 S6A S4 26.0(2) 2 2 ?
C6 C8A C10 97.8(9) . . ?
C6 C8A C5 27.9(6) . . ?
C10 C8A C5 70.1(7) . . ?
C6 C8A S6A 64.3(6) . . ?
C10 C8A S6A 34.1(6) . . ?
C5 C8A S6A 36.4(3) . . ?
C6 C8A S4 28.5(5) . . ?
C10 C8A S4 126.2(7) . . ?
C5 C8A S4 56.5(3) . . ?
S6A C8A S4 92.8(3) . . ?
C6 C8A O3 85.5(6) . . ?
C10 C8A O3 176.6(7) . . ?
C5 C8A O3 113.3(5) . . ?
S6A C8A O3 149.2(4) . . ?
S4 C8A O3 57.1(3) . . ?
C6 C8A S5A 174.3(7) . 1_546 ?
C10 C8A S5A 76.8(6) . 1_546 ?
C5 C8A S5A 146.8(5) . 1_546 ?
S6A C8A S5A 110.5(3) . 1_546 ?
S4 C8A S5A 156.6(4) . 1_546 ?
O3 C8A S5A 99.9(4) . 1_546 ?
C6 C8A O1 110.5(7) . . ?
C10 C8A O1 129.5(8) . . ?
C5 C8A O1 126.7(5) . . ?
S6A C8A O1 134.7(4) . . ?
S4 C8A O1 90.4(3) . . ?
O3 C8A O1 49.2(4) . . ?
S5A C8A O1 74.7(3) 1_546 . ?
C6 C8A C3 80.2(7) . 2_655 ?
C10 C8A C3 77.0(7) . 2_655 ?
C5 C8A C3 77.5(4) . 2_655 ?
S6A C8A C3 78.6(3) . 2_655 ?
S4 C8A C3 85.9(3) . 2_655 ?
O3 C8A C3 103.1(4) . 2_655 ?
S5A C8A C3 96.7(3) 1_546 2_655 ?
O1 C8A C3 146.7(4) . 2_655 ?
C6 C8A C9 157.0(7) . 1_546 ?
C10 C8A C9 105.1(7) . 1_546 ?
C5 C8A C9 173.0(6) . 1_546 ?
S6A C8A C9 138.0(4) . 1_546 ?
S4 C8A C9 128.7(4) . 1_546 ?
O3 C8A C9 71.7(4) . 1_546 ?
S5A C8A C9 28.5(3) 1_546 1_546 ?
O1 C8A C9 52.2(4) . 1_546 ?
C3 C8A C9 106.7(4) 2_655 1_546 ?
C6 C8A S3 72.4(6) . 2 ?
C10 C8A S3 107.0(7) . 2 ?
C5 C8A S3 78.6(4) . 2 ?
S6A C8A S3 90.0(3) . 2 ?
S4 C8A S3 69.7(2) . 2 ?
O3 C8A S3 74.5(3) . 2 ?
S5A C8A S3 110.6(3) 1_546 2 ?
O1 C8A S3 49.4(3) . 2 ?
C3 C8A S3 152.7(3) 2_655 2 ?
C9 C8A S3 98.5(4) 1_546 2 ?
C6 C8A S1 65.9(6) . 2_655 ?
C10 C8A S1 101.3(7) . 2_655 ?
C5 C8A S1 75.7(4) . 2_655 ?
S6A C8A S1 92.5(3) . 2_655 ?
S4 C8A S1 62.3(2) . 2_655 ?
O3 C8A S1 79.5(3) . 2_655 ?
S5A C8A S1 113.0(3) 1_546 2_655 ?
O1 C8A S1 128.1(3) . 2_655 ?
C3 C8A S1 26.7(2) 2_655 2_655 ?
C9 C8A S1 110.7(4) 1_546 2_655 ?
S3 C8A S1 132.1(2) 2 2_655 ?
C6 C8A S1 115.8(7) . 2 ?
C10 C8A S1 78.7(7) . 2 ?
C5 C8A S1 105.9(4) . 2 ?
S6A C8A S1 88.5(3) . 2 ?
S4 C8A S1 119.1(3) . 2 ?
O3 C8A S1 100.4(4) . 2 ?
S5A C8A S1 65.3(2) 1_546 2 ?
O1 C8A S1 51.6(3) . 2 ?
C3 C8A S1 152.6(3) 2_655 2 ?
C9 C8A S1 67.7(4) 1_546 2 ?
S3 C8A S1 49.34(15) 2 2 ?
S1 C8A S1 178.3(3) 2_655 2 ?
C6 C8A C2 74.6(7) . 2 ?
C10 C8A C2 81.1(7) . 2 ?
C5 C8A C2 68.0(4) . 2 ?
S6A C8A C2 67.3(3) . 2 ?
S4 C8A C2 84.2(3) . 2 ?
O3 C8A C2 100.4(4) . 2 ?
S5A C8A C2 106.0(3) 1_546 2 ?
O1 C8A C2 68.2(4) . 2 ?
C3 C8A C2 143.8(4) 2_655 2 ?
C9 C8A C2 106.7(4) 1_546 2 ?
S3 C8A C2 25.9(2) 2 2 ?
S1 C8A C2 140.4(3) 2_655 2 ?
S1 C8A C2 41.3(2) 2 2 ?
C6 C8A S5A 106.4(7) . 2_655 ?
C10 C8A S5A 73.4(7) . 2_655 ?
C5 C8A S5A 100.5(4) . 2_655 ?
S6A C8A S5A 89.7(3) . 2_655 ?
S4 C8A S5A 109.1(3) . 2_655 ?
O3 C8A S5A 105.2(4) . 2_655 ?
S5A C8A S5A 70.5(2) 1_546 2_655 ?
O1 C8A S5A 131.3(3) . 2_655 ?
C3 C8A S5A 26.2(2) 2_655 2_655 ?
C9 C8A S5A 82.5(4) 1_546 2_655 ?
S3 C8A S5A 178.8(3) 2 2_655 ?
S1 C8A S5A 46.80(16) 2_655 2_655 ?
S1 C8A S5A 131.8(2) 2 2_655 ?
C2 C8A S5A 154.4(3) 2 2_655 ?
C6 C8A H8A1 112.2 . . ?
C10 C8A H8A1 112.2 . . ?
C5 C8A H8A1 119.5 . . ?
S6A C8A H8A1 117.8 . . ?
S4 C8A H8A1 99.3 . . ?
O3 C8A H8A1 66.8 . . ?
S5A C8A H8A1 71.9 1_546 . ?
O1 C8A H8A1 18.3 . . ?
C3 C8A H8A1 162.3 2_655 . ?
C9 C8A H8A1 57.0 1_546 . ?
S3 C8A H8A1 41.6 2 . ?
S1 C8A H8A1 146.2 2_655 . ?
S1 C8A H8A1 33.6 2 . ?
C2 C8A H8A1 53.9 2 . ?
S5A C8A H8A1 139.4 2_655 . ?
C6 C8A H8A2 112.2 . . ?
C10 C8A H8A2 112.2 . . ?
C5 C8A H8A2 125.3 . . ?
S6A C8A H8A2 129.6 . . ?
S4 C8A H8A2 95.2 . . ?
O3 C8A H8A2 65.7 . . ?
S5A C8A H8A2 68.9 1_546 . ?
O1 C8A H8A2 95.0 . . ?
C3 C8A H8A2 52.6 2_655 . ?
C9 C8A H8A2 60.8 1_546 . ?
S3 C8A H8A2 139.1 2 . ?
S1 C8A H8A2 49.8 2_655 . ?
S1 C8A H8A2 128.5 2 . ?
C2 C8A H8A2 163.1 2 . ?
S5A C8A H8A2 40.9 2_655 . ?
H8A1 C8A H8A2 109.8 . . ?

loop_
_geom_bond_atom_site_label_1
_geom_bond_atom_site_label_2
_geom_bond_distance
_geom_bond_site_symmetry_2
_geom_bond_publ_flag
Re O1 1.721(13) . ?
Re O4 1.727(12) . ?
Re O2 1.725(12) . ?
Re O3 1.723(16) . ?
Re S3 3.615(4) 2 ?
Re C10 3.883(15) 1_565 ?
O1 O2 2.782(17) . ?
O1 O3 2.82(2) . ?
O1 O4 2.84(2) . ?
O1 S3 3.114(14) 2 ?
O1 O1 3.15(3) 2_556 ?
O1 C9 3.19(2) 1_546 ?
O1 S1 3.267(14) 2 ?
O1 C9 3.55(3) 2_565 ?
O1 C8A 3.581(18) . ?
O1 S5B 3.638(18) 2_565 ?
O1 C7A 3.638(18) 2_565 ?
O1 O4 3.84(2) 2_556 ?
O2 O4 2.81(2) . ?
O2 O3 2.81(2) . ?
O2 S3 3.003(15) 2 ?
O2 C8B 3.119(13) 1_565 ?
O2 S6A 3.119(13) 1_565 ?
O2 C10 3.13(2) 1_565 ?
O2 C8B 3.175(15) 2 ?
O2 S6A 3.175(15) 2 ?
O2 C4 3.42(2) 2_565 ?
O2 C5 3.47(2) 2 ?
O2 S2 3.532(15) 2_565 ?
O2 C7A 3.567(19) 2_565 ?
O2 S5B 3.567(19) 2_565 ?
O2 S4 3.842(17) . ?
O3 O4 2.84(2) . ?
O3 S4 2.906(16) . ?
O3 C8A 3.11(2) . ?
O3 O3 3.26(3) 2_656 ?
O3 S5B 3.28(2) 2_665 ?
O3 C7A 3.28(2) 2_665 ?
O3 C9 3.32(3) 2_665 ?
O3 C6 3.39(2) . ?
O3 O4 3.66(3) 2_656 ?
O4 C7B 2.903(14) 1_556 ?
O4 S5A 2.903(14) 1_556 ?
O4 S1 3.029(15) 1_556 ?
O4 C3 3.323(19) 1_556 ?
O4 C10 3.52(2) 1_565 ?
O4 O3 3.66(3) 2_656 ?
O4 C9 3.79(3) 2_565 ?
O4 O1 3.84(2) 2_556 ?
S1 C1 1.741(14) . ?
S1 C3 1.747(14) . ?
S1 C4 2.637(16) . ?
S1 C2 2.747(15) . ?
S1 S2 2.950(5) . ?
S1 O4 3.029(15) 1_554 ?
S1 S5A 3.083(6) . ?
S1 S3 3.234(5) . ?
S1 O1 3.267(14) 2 ?
S1 C6 3.528(16) 2_655 ?
S1 S4 3.618(7) 2_655 ?
S1 S6B 3.864(11) 2_655 ?
S1 C8A 3.864(11) 2_655 ?
S1 C8A 3.897(11) 2 ?
S1 S6B 3.897(11) 2 ?
S2 C4 1.734(15) . ?
S2 C1 1.743(13) . ?
S2 C3 2.617(15) . ?
S2 C2 2.726(14) . ?
S2 C7A 3.010(9) . ?
S2 S4 3.199(5) . ?
S2 O2 3.532(15) 2_565 ?
S2 C5 3.563(14) 2_655 ?
S2 S3 3.638(7) 2_655 ?
S2 S2 3.652(8) 2_665 ?
S2 S5B 3.693(10) 2_665 ?
S2 C7A 3.693(10) 2_665 ?
S2 C8B 3.782(7) 2 ?
S2 S6A 3.782(7) 2 ?
S3 C5 1.732(14) . ?
S3 C2 1.733(14) . ?
S3 C6 2.631(14) . ?
S3 C1 2.722(13) . ?
S3 S4 2.948(5) . ?
S3 O2 3.003(15) 2 ?
S3 S6A 3.060(6) . ?
S3 O1 3.114(14) 2 ?
S3 Re 3.615(4) 2 ?
S3 S2 3.638(7) 2_655 ?
S3 C1 3.676(14) 2_655 ?
S3 C6 3.699(16) 2 ?
S3 C2 3.766(15) 2_655 ?
S3 S4 3.815(6) 2_655 ?
S3 S6B 3.850(11) 2 ?
S3 C8A 3.850(11) 2 ?
S4 C6 1.725(14) . ?
S4 C2 1.733(14) . ?
S4 C5 2.631(14) . ?
S4 C1 2.726(14) . ?
S4 C8A 2.970(9) . ?
S4 S1 3.618(7) 2_655 ?
S4 C1 3.648(15) 2_655 ?
S4 S5B 3.706(10) 2_665 ?
S4 C7A 3.706(10) 2_665 ?
S4 C5 3.718(14) 2 ?
S4 C2 3.741(15) 2_655 ?
S4 S3 3.815(6) 2_655 ?
S4 C8B 3.856(7) 2 ?
S4 S6A 3.856(7) 2 ?
C1 C2 1.379(19) . ?
C1 C3 2.546(19) . ?
C1 C4 2.55(2) . ?
C1 C2 3.574(19) 2_655 ?
C1 C6 3.63(2) 2_655 ?
C1 S4 3.647(15) 2_655 ?
C1 C10 3.65(2) 2 ?
C1 C5 3.652(19) 2_655 ?
C1 S3 3.676(14) 2_655 ?
C1 C8B 3.832(15) 2 ?
C1 S6A 3.832(15) 2 ?
C1 C6 3.874(19) . ?
C1 C5 3.878(19) . ?
C2 C6 2.53(2) . ?
C2 C5 2.531(19) . ?
C2 C2 3.31(3) 2_655 ?
C2 C1 3.574(19) 2_655 ?
C2 S4 3.741(15) 2_655 ?
C2 S3 3.766(15) 2_655 ?
C2 C5 3.76(2) 2 ?
C2 C6 3.79(2) 2 ?
C2 C8B 3.847(15) 2 ?
C2 S6A 3.847(15) 2 ?
C2 C3 3.90(2) . ?
C2 C4 3.90(2) . ?
C2 S6B 3.887(17) 2 ?
C2 C8A 3.887(17) 2 ?
C3 C4 1.31(2) . ?
C3 S5A 1.728(14) . ?
C3 C9 2.50(2) . ?
C3 C7A 2.567(17) . ?
C3 O4 3.323(19) 1_554 ?
C3 S6B 3.664(17) 2_655 ?
C3 C8A 3.664(17) 2_655 ?
C3 C10 3.66(2) 2_655 ?
C3 C6 3.75(2) 2_655 ?
C4 C7A 1.673(17) . ?
C4 C9 2.45(2) . ?
C4 S5A 2.597(16) . ?
C4 O2 3.42(2) 2_565 ?
C4 C8B 3.716(16) 2_655 ?
C4 S6A 3.716(16) 2_655 ?
C4 C10 3.71(2) 2_655 ?
C4 C5 3.76(2) 2_655 ?
C5 C6 1.334(19) . ?
C5 S6A 1.728(13) . ?
C5 C10 2.508(19) . ?
C5 C8A 2.533(16) . ?
C5 O2 3.47(2) 2 ?
C5 S2 3.563(14) 2_655 ?
C5 C1 3.652(19) 2_655 ?
C5 S4 3.718(14) 2 ?
C5 C4 3.76(2) 2_655 ?
C5 C2 3.76(2) 2 ?
C5 C6 3.89(2) 2 ?
C6 C8A 1.627(15) . ?
C6 C10 2.47(2) . ?
C6 S6A 2.633(15) . ?
C6 S1 3.528(16) 2_655 ?
C6 C1 3.63(2) 2_655 ?
C6 S3 3.699(16) 2 ?
C6 C3 3.75(2) 2_655 ?
C6 C2 3.79(2) 2 ?
C6 C5 3.89(2) 2 ?
C9 C7A 1.66(2) . ?
C9 S5A 1.76(2) . ?
C9 O1 3.19(2) 1_564 ?
C9 O3 3.32(3) 2_665 ?
C9 O1 3.55(3) 2_565 ?
C9 S6B 3.68(2) 1_564 ?
C9 C8A 3.68(2) 1_564 ?
C9 O4 3.79(3) 2_565 ?
C9 H9A 0.9700 . ?
C9 H9B 0.9700 . ?
C10 C8A 1.651(18) . ?
C10 S6A 1.785(16) . ?
C10 O2 3.13(2) 1_545 ?
C10 C7B 3.401(16) 1_546 ?
C10 S5A 3.401(16) 1_546 ?
C10 O4 3.52(2) 1_545 ?
C10 C1 3.65(2) 2 ?
C10 C3 3.66(2) 2_655 ?
C10 C4 3.71(2) 2_655 ?
C10 C7B 3.774(18) 2_655 ?
C10 S5A 3.774(18) 2_655 ?
C10 C7A 3.80(2) 2_655 ?
C10 S5B 3.80(2) 2_655 ?
C10 Re 3.883(15) 1_545 ?
C10 H10A 0.9700 . ?
C10 H10B 0.9700 . ?
S5A C7A 2.876(11) . ?
S5A O4 2.903(14) 1_554 ?
S5A C8A 3.374(10) 1_564 ?
S5A C10 3.401(16) 1_564 ?
S5A C10 3.774(18) 2_655 ?
S5A C8A 3.899(12) 2_655 ?
C7A O3 3.28(2) 2_665 ?
C7A O2 3.567(19) 2_565 ?
C7A O1 3.638(18) 2_565 ?
C7A S2 3.693(10) 2_665 ?
C7A S4 3.706(10) 2_665 ?
C7A C10 3.80(2) 2_655 ?
C7A S6A 3.812(11) 2_655 ?
C7A H7A1 0.9700 . ?
C7A H7A2 0.9700 . ?
S6A C8A 2.892(11) . ?
S6A O2 3.119(13) 1_545 ?
S6A O2 3.175(15) 2 ?
S6A S6A 3.603(10) 2_545 ?
S6A C4 3.716(16) 2_655 ?
S6A S2 3.782(7) 2 ?
S6A C7A 3.812(11) 2_655 ?
S6A C1 3.832(15) 2 ?
S6A C2 3.847(15) 2 ?
S6A S4 3.856(7) 2 ?
C8A S5A 3.374(10) 1_546 ?
C8A C3 3.664(17) 2_655 ?
C8A C9 3.68(2) 1_546 ?
C8A S3 3.850(11) 2 ?
C8A S1 3.864(11) 2_655 ?
C8A S1 3.897(11) 2 ?
C8A C2 3.887(17) 2 ?
C8A S5A 3.899(12) 2_655 ?
C8A H8A1 0.9700 . ?
C8A H8A2 0.9700 . ?
